data_7715498
loop_
_publ_author_name
'To&#x142;oczko, Aleksandra'
'Ka&#x17a;mierczak, Marcin'
'Ksi&#x105;&#x17c;ek, Maria'
'Weselski, Marek'
'Siczek, Mi&#x142;osz'
'Kusz, Joachim'
'Bronisz, Robert'

_publ_section_title
;
 Expanding the dimensionality of bis(tetrazolyl)alkane-based Fe(II)
 coordination polymers by the application of dinitrile coligands.
;
_journal_issue 16
_journal_name_full 'Dalton transactions (Cambridge, England : 2003)'
_journal_page_first 7163
_journal_page_last 7174
_journal_paper_doi 10.1039/d4dt00462k
_journal_volume 53
_journal_year 2024
_chemical_formula_moiety 'C64 H80 Fe4 N80, 4(C5 H6 N2), 8(B F4)'
_chemical_formula_sum 'C84 H104 B8 F32 Fe4 N88'
_chemical_formula_weight 3264.43
_space_group_crystal_system triclinic
_space_group_IT_number 2
_space_group_name_Hall '-P 1'
_space_group_name_H-M_alt 'P -1'
_atom_sites_solution_hydrogens geom
_atom_sites_solution_primary dual
_audit_creation_method SHELXL-2018/3
_audit_update_record
;
2024-02-13 deposited with the CCDC.	2024-03-21 downloaded from the CCDC.
;
_cell_angle_alpha 90.0320(10)
_cell_angle_beta 104.745(2)
_cell_angle_gamma 103.643(2)
_cell_formula_units_Z 2
_cell_length_a 19.0780(4)
_cell_length_b 19.7385(3)
_cell_length_c 19.8266(3)
_cell_measurement_reflns_used 23105
_cell_measurement_temperature 200(2)
_cell_measurement_theta_max 29.1750
_cell_measurement_theta_min 1.8440
_cell_volume 7001.9(2)
_computing_cell_refinement 'CrysAlisPro 1.171.42.49 (Rigaku OD, 2022)'
_computing_data_collection 'CrysAlisPro 1.171.42.49 (Rigaku OD, 2022)'
_computing_data_reduction 'CrysAlisPro 1.171.42.49 (Rigaku OD, 2022)'
_computing_structure_refinement 'SHELXL-2019/2 (Sheldrick, 2019)'
_computing_structure_solution 'SHELXT-2018 (Sheldrick, 2018)'
_diffrn_ambient_temperature 200(2)
_diffrn_detector_area_resol_mean 10.0000
_diffrn_measured_fraction_theta_full 0.996
_diffrn_measured_fraction_theta_max 0.996
_diffrn_measurement_details
;
List of Runs (angles in degrees, time in seconds):

  # Type    Start    End  Width  t~exp~   \w     \q     \k     \f   Frames
#--------------------------------------------------------------------------
  1  \w     15.00  40.00   0.50   15.00    --    0.06  36.00 -46.54   50
  2  \w     15.00  40.00   0.50   15.00    --    0.06  35.00  61.28   50
  3  \w    -48.00  19.00   0.50   15.00    --   -8.00 -14.00 106.32  134
  4  \w    -51.00 -26.00   0.50   15.00    --  -16.00 145.00-159.19   50
  5  \w    -50.00 -25.00   0.50   15.00    --  -16.00 143.00 -27.96   50
  6  \w    -36.00  -9.00   0.50   15.00    --  -20.00 116.00  46.95   54
  7  \w    -41.00 -15.00   0.50   15.00    --  -20.00 123.00 -86.90   52
  8  \w    -40.00 -14.00   0.50   15.00    --  -20.00 121.00 -49.86   52
  9  \w    -19.00   7.00   0.50   15.00    --  -32.00  32.00 -67.73   52
 10  \w    -17.00  10.00   0.50   15.00    --  -32.00  36.00 -30.38   54
 11  \w     -4.00  23.00   0.50   15.00    --   36.00 -33.00-131.34   54
 12  \w     -6.00  22.00   0.50   15.00    --   36.00 -34.00  27.86   56
;
_diffrn_measurement_device 'four-circle diffractometer'
_diffrn_measurement_device_type 'XtaLAB Synergy R, DW system, HyPix-Arc 150'
_diffrn_measurement_method '\w scans'
_diffrn_radiation_type MoK\a
_diffrn_radiation_wavelength 0.71073
_diffrn_reflns_av_R_equivalents 0.0493
_diffrn_reflns_av_unetI/netI 0.0655
_diffrn_reflns_Laue_measured_fraction_full 0.996
_diffrn_reflns_Laue_measured_fraction_max 0.996
_diffrn_reflns_limit_h_max 23
_diffrn_reflns_limit_h_min -23
_diffrn_reflns_limit_k_max 24
_diffrn_reflns_limit_k_min -24
_diffrn_reflns_limit_l_max 24
_diffrn_reflns_limit_l_min -24
_diffrn_reflns_number 79839
_diffrn_reflns_point_group_measured_fraction_full 0.996
_diffrn_reflns_point_group_measured_fraction_max 0.996
_diffrn_reflns_theta_full 25.242
_diffrn_reflns_theta_max 26.372
_diffrn_reflns_theta_min 1.750
_diffrn_source 'Rotating-anode X-ray tube'
_diffrn_source_type 'Rigaku (Mo) X-ray Source'
_exptl_absorpt_coefficient_mu 0.526
_exptl_absorpt_correction_T_max 1.000
_exptl_absorpt_correction_T_min 0.690
_exptl_absorpt_correction_type gaussian
_exptl_absorpt_process_details
;
CrysAlisPro 1.171.42.49 (Rigaku Oxford Diffraction, 2022)
Numerical absorption correction based on gaussian integration over
a multifaceted crystal model
Empirical absorption correction using spherical harmonics,
implemented in SCALE3 ABSPACK scaling algorithm.
;
_exptl_crystal_density_diffrn 1.548
_exptl_crystal_description polyhedron
_exptl_crystal_F_000 3312
_exptl_crystal_size_max 0.169
_exptl_crystal_size_mid 0.143
_exptl_crystal_size_min 0.048
_refine_diff_density_max 1.346
_refine_diff_density_min -1.311
_refine_diff_density_rms 0.101
_refine_ls_extinction_method none
_refine_ls_goodness_of_fit_ref 1.053
_refine_ls_hydrogen_treatment constr
_refine_ls_matrix_type full
_refine_ls_number_parameters 2154
_refine_ls_number_reflns 28534
_refine_ls_number_restraints 20
_refine_ls_restrained_S_all 1.053
_refine_ls_R_factor_all 0.1280
_refine_ls_R_factor_gt 0.0928
_refine_ls_shift/su_max 0.011
_refine_ls_shift/su_mean 0.001
_refine_ls_structure_factor_coef Fsqd
_refine_ls_weighting_details 'w=1/[\s^2^(Fo^2^)+(0.0859P)^2^+37.4392P] where P=(Fo^2^+2Fc^2^)/3'
_refine_ls_weighting_scheme calc
_refine_ls_wR_factor_gt 0.2338
_refine_ls_wR_factor_ref 0.2531
_reflns_Friedel_coverage 0.000
_reflns_number_gt 19801
_reflns_number_total 28534
_reflns_threshold_expression 'I > 2\s(I)'
_cod_data_source_file d4dt00462k2.cif
_cod_data_source_block 3_2_99a2mo_5_200
_cod_depositor_comments 'Adding full bibliography for 7715495--7715502.cif.'
_cod_database_code 7715498
_shelx_shelxl_version_number 2018/3
_shelx_space_group_comment
;
The symmetry employed for this shelxl refinement is uniquely defined
by the following loop, which should always be used as a source of
symmetry information in preference to the above space-group names.
They are only intended as comments.
;
_shelx_estimated_absorpt_t_min 0.916
_shelx_estimated_absorpt_t_max 0.975

loop_
_space_group_symop_operation_xyz
'x, y, z'
'-x, -y, -z'

loop_
_atom_site_label
_atom_site_type_symbol
_atom_site_fract_x
_atom_site_fract_y
_atom_site_fract_z
_atom_site_U_iso_or_equiv
_atom_site_adp_type
_atom_site_occupancy
_atom_site_site_symmetry_order
_atom_site_calc_flag
_atom_site_refinement_flags_posn
_atom_site_refinement_flags_adp
_atom_site_refinement_flags_occupancy
_atom_site_disorder_assembly
_atom_site_disorder_group
Fe1 Fe 0.25452(4) 0.80085(4) 0.19195(4) 0.02352(18) Uani 1 1 d . . . . .
Fe2 Fe 0.25370(4) 0.81167(4) 0.69322(4) 0.02378(18) Uani 1 1 d . . . . .
Fe3 Fe 0.24323(5) 0.30492(4) 0.69229(4) 0.02498(18) Uani 1 1 d . . . . .
Fe4 Fe 0.24212(4) 0.30383(4) 1.19429(4) 0.02444(18) Uani 1 1 d . . . . .
C1 C 0.2726(4) 0.8892(3) 0.0602(3) 0.0340(13) Uani 1 1 d . . . . .
H1 H 0.321762 0.915490 0.082430 0.041 Uiso 1 1 calc R U . . .
C2 C 0.2349(4) 0.8823(3) -0.1701(3) 0.0329(13) Uani 1 1 d . . . . .
H2 H 0.182237 0.874367 -0.187195 0.039 Uiso 1 1 calc R U . . .
C3 C 0.2511(4) 0.9462(3) -0.0550(3) 0.0371(15) Uani 1 1 d . . . . .
H3A H 0.291458 0.986850 -0.031280 0.044 Uiso 1 1 calc R U . . .
H3B H 0.206274 0.963205 -0.076827 0.044 Uiso 1 1 calc R U . . .
N1 N 0.2342(3) 0.8963(3) -0.0038(3) 0.0317(11) Uani 1 1 d . . . . .
N2 N 0.1680(4) 0.8502(4) -0.0158(3) 0.066(2) Uani 1 1 d . . . . .
N3 N 0.1676(4) 0.8166(4) 0.0384(3) 0.0599(19) Uani 1 1 d . . . . .
N4 N 0.2321(3) 0.8401(2) 0.0880(2) 0.0288(10) Uani 1 1 d . . . . .
N5 N 0.2748(3) 0.9136(3) -0.1091(3) 0.0327(11) Uani 1 1 d . . . . .
N6 N 0.3475(3) 0.9161(3) -0.1038(3) 0.0502(15) Uani 1 1 d . . . . .
N7 N 0.3491(3) 0.8863(3) -0.1606(3) 0.0468(14) Uani 1 1 d . . . . .
N8 N 0.2788(3) 0.8639(3) -0.2036(3) 0.0310(11) Uani 1 1 d . . . . .
C4 C 0.2274(3) 0.6580(3) 0.1014(3) 0.0312(13) Uani 1 1 d . . . . .
H4 H 0.177027 0.656115 0.077269 0.037 Uiso 1 1 calc R U . . .
C5 C 0.2618(3) 0.4482(3) 0.1206(3) 0.0310(13) Uani 1 1 d . . . . .
H5 H 0.314797 0.457888 0.133795 0.037 Uiso 1 1 calc R U . . .
C6 C 0.2432(4) 0.5497(3) 0.0452(3) 0.0396(16) Uani 1 1 d . . . . .
H6A H 0.200815 0.553446 0.005603 0.047 Uiso 1 1 calc R U . . .
H6B H 0.285578 0.546371 0.026153 0.047 Uiso 1 1 calc R U . . .
N9 N 0.2651(3) 0.6121(2) 0.0936(3) 0.0305(11) Uani 1 1 d . . . . .
N10 N 0.3343(4) 0.6327(3) 0.1346(4) 0.0585(19) Uani 1 1 d . . . . .
N11 N 0.3377(3) 0.6895(3) 0.1679(3) 0.0528(17) Uani 1 1 d . . . . .
N12 N 0.2714(3) 0.7070(2) 0.1483(3) 0.0309(11) Uani 1 1 d . . . . .
N13 N 0.2214(3) 0.4869(2) 0.0818(2) 0.0303(11) Uani 1 1 d . . . . .
N14 N 0.1479(3) 0.4560(3) 0.0739(3) 0.0437(14) Uani 1 1 d . . . . .
N15 N 0.1460(3) 0.4003(3) 0.1075(3) 0.0405(13) Uani 1 1 d . . . . .
N16 N 0.2165(3) 0.3941(2) 0.1377(2) 0.0286(10) Uani 1 1 d . . . . .
C7 C 0.2773(3) 0.9487(3) 0.2717(3) 0.0302(12) Uani 1 1 d . . . . .
H7 H 0.330336 0.959087 0.285662 0.036 Uiso 1 1 calc R U . . .
C8 C 0.2262(3) 1.1569(3) 0.2684(3) 0.0329(13) Uani 1 1 d . . . . .
H8 H 0.174354 1.148692 0.265367 0.039 Uiso 1 1 calc R U . . .
C9 C 0.2556(4) 1.0520(3) 0.3331(3) 0.0315(13) Uani 1 1 d . . . . .
H9B H 0.214212 1.052773 0.354537 0.038 Uiso 1 1 calc R U . . .
H9A H 0.300513 1.051588 0.371180 0.038 Uiso 1 1 calc R U . . .
N17 N 0.2355(3) 0.9881(2) 0.2872(3) 0.0299(11) Uani 1 1 d . . . . .
N18 N 0.1635(3) 0.9564(3) 0.2583(4) 0.0514(16) Uani 1 1 d . . . . .
N19 N 0.1622(3) 0.8991(3) 0.2265(4) 0.0518(16) Uani 1 1 d . . . . .
N20 N 0.2329(3) 0.8926(2) 0.2337(3) 0.0296(10) Uani 1 1 d . . . . .
N21 N 0.2705(3) 1.1150(2) 0.2955(3) 0.0325(11) Uani 1 1 d . . . . .
N22 N 0.3394(3) 1.1445(3) 0.2914(4) 0.0547(17) Uani 1 1 d . . . . .
N23 N 0.3375(3) 1.2011(3) 0.2612(4) 0.0544(17) Uani 1 1 d . . . . .
N24 N 0.2668(3) 1.2114(2) 0.2467(3) 0.0302(11) Uani 1 1 d . . . . .
C10 C 0.2325(4) 0.7198(3) 0.3287(3) 0.0338(13) Uani 1 1 d . . . . .
H10 H 0.180034 0.702660 0.310972 0.041 Uiso 1 1 calc R U . . .
C11 C 0.2717(3) 0.7351(3) 0.5597(3) 0.0313(13) Uani 1 1 d . . . . .
H11 H 0.322058 0.734022 0.580585 0.038 Uiso 1 1 calc R U . . .
C12 C 0.2499(4) 0.6664(3) 0.4449(3) 0.0407(16) Uani 1 1 d . . . . .
H12A H 0.291430 0.645760 0.468911 0.049 Uiso 1 1 calc R U . . .
H12B H 0.205914 0.627704 0.424107 0.049 Uiso 1 1 calc R U . . .
N25 N 0.2713(3) 0.7082(3) 0.3899(3) 0.0360(12) Uani 1 1 d . . . . .
N26 N 0.3434(4) 0.7395(4) 0.3958(3) 0.0618(19) Uani 1 1 d . . . . .
N27 N 0.3465(3) 0.7705(4) 0.3400(3) 0.0583(18) Uani 1 1 d . . . . .
N28 N 0.2769(3) 0.7588(3) 0.2952(3) 0.0312(11) Uani 1 1 d . . . . .
N29 N 0.2319(3) 0.7085(3) 0.4961(3) 0.0336(11) Uani 1 1 d . . . . .
N30 N 0.1637(4) 0.7202(4) 0.4853(3) 0.0570(17) Uani 1 1 d . . . . .
N31 N 0.1629(3) 0.7532(4) 0.5409(3) 0.0525(16) Uani 1 1 d . . . . .
N32 N 0.2298(3) 0.7629(2) 0.5889(3) 0.0291(10) Uani 1 1 d . . . . .
C13 C 0.0744(4) 0.7290(3) 0.1603(3) 0.0343(13) Uani 1 1 d . . . . .
C14 C -0.0063(4) 0.7044(4) 0.1394(4) 0.0478(17) Uani 1 1 d . . . . .
H14A H -0.028743 0.744656 0.127376 0.057 Uiso 1 1 calc R U . . .
H14B H -0.023719 0.682666 0.179097 0.057 Uiso 1 1 calc R U . . .
C15 C -0.0324(4) 0.6514(4) 0.0768(4) 0.058(2) Uani 1 1 d . . . . .
H15B H -0.087299 0.642994 0.058522 0.069 Uiso 1 1 calc R U . . .
H15A H -0.009368 0.671172 0.039450 0.069 Uiso 1 1 calc R U . . .
C16 C -0.0128(5) 0.5826(4) 0.0945(5) 0.062(2) Uani 1 1 d . . . . .
H16A H -0.025472 0.552310 0.051109 0.075 Uiso 1 1 calc R U . . .
H16B H 0.041680 0.590951 0.115746 0.075 Uiso 1 1 calc R U . . .
C17 C -0.0533(5) 0.5472(4) 0.1431(6) 0.069(2) Uani 1 1 d . . . . .
N33 N 0.1370(3) 0.7484(3) 0.1743(3) 0.0360(12) Uani 1 1 d . . . . .
N34 N -0.0858(5) 0.5235(5) 0.1814(6) 0.100(3) Uani 1 1 d . . . . .
C18 C 0.4348(4) 0.8748(4) 0.2174(4) 0.0420(15) Uani 1 1 d . . . . .
C19 C 0.5148(5) 0.8998(5) 0.2247(5) 0.076(3) Uani 1 1 d . . . . .
H19A H 0.536391 0.931628 0.267424 0.091 Uiso 0.76(3) 1 calc R U P A 1
H19B H 0.537320 0.859204 0.232539 0.091 Uiso 0.76(3) 1 calc R U P A 1
H19C H 0.541815 0.862672 0.237639 0.091 Uiso 0.24(3) 1 calc R U P A 2
H19D H 0.537786 0.940699 0.258764 0.091 Uiso 0.24(3) 1 calc R U P A 2
C20 C 0.5380(11) 0.9358(9) 0.1679(13) 0.079(6) Uani 0.76(3) 1 d . . P A 1
H20B H 0.593250 0.950322 0.179963 0.095 Uiso 0.76(3) 1 calc R U P A 1
H20A H 0.518910 0.978499 0.161311 0.095 Uiso 0.76(3) 1 calc R U P A 1
C21 C 0.5091(13) 0.8896(13) 0.0989(10) 0.091(7) Uani 0.76(3) 1 d . . P A 1
H21A H 0.453898 0.875177 0.087460 0.110 Uiso 0.76(3) 1 calc R U P A 1
H21B H 0.522994 0.917944 0.061036 0.110 Uiso 0.76(3) 1 calc R U P A 1
C20A C 0.509(4) 0.925(3) 0.128(4) 0.079(6) Uani 0.24(3) 1 d . . P A 2
H20C H 0.479706 0.960606 0.117061 0.095 Uiso 0.24(3) 1 calc R U P A 2
H20D H 0.560293 0.946191 0.123872 0.095 Uiso 0.24(3) 1 calc R U P A 2
C21A C 0.473(4) 0.860(4) 0.075(4) 0.091(7) Uani 0.24(3) 1 d . . P A 2
H21C H 0.425186 0.832391 0.082454 0.110 Uiso 0.24(3) 1 calc R U P A 2
H21D H 0.465490 0.872836 0.025771 0.110 Uiso 0.24(3) 1 calc R U P A 2
C22 C 0.5382(7) 0.8259(8) 0.1003(6) 0.097(4) Uani 1 1 d . . . . .
N35 N 0.3718(3) 0.8537(3) 0.2086(3) 0.0361(12) Uani 1 1 d . . . . .
N36 N 0.5647(6) 0.7809(6) 0.1057(6) 0.113(4) Uani 1 1 d . . . . .
C23 C 0.2803(4) 0.6758(3) 0.7737(3) 0.0346(14) Uani 1 1 d . . . . .
H23 H 0.333284 0.690255 0.785177 0.042 Uiso 1 1 calc R U . B 3
C24 C 0.2327(3) 0.4448(3) 0.7681(3) 0.0305(13) Uani 1 1 d . . . . .
H24 H 0.181534 0.428630 0.767662 0.037 Uiso 1 1 calc R U . . .
C25 C 0.2643(4) 0.5630(3) 0.8347(3) 0.0365(14) Uani 1 1 d . . . . .
H25B H 0.310819 0.584070 0.870993 0.044 Uiso 1 1 calc R U . . .
H25A H 0.225112 0.542948 0.858522 0.044 Uiso 1 1 calc R U . . .
N37 N 0.2413(3) 0.6176(3) 0.7905(3) 0.0352(12) Uani 1 1 d . . . . .
N38 N 0.187(5) 0.602(4) 0.748(6) 0.071(4) Uani 0.12(4) 1 d . . P C 3
N39 N 0.146(5) 0.675(5) 0.719(6) 0.064(3) Uani 0.12(4) 1 d . . P C 3
N38A N 0.1671(7) 0.6170(6) 0.7664(8) 0.071(4) Uani 0.88(4) 1 d . . P C 4
N39A N 0.1674(8) 0.6724(6) 0.7358(9) 0.064(3) Uani 0.88(4) 1 d . . P C 4
N40 N 0.2345(3) 0.7111(2) 0.7385(3) 0.0299(11) Uani 1 1 d . . . . .
N41 N 0.2770(3) 0.5072(2) 0.7947(3) 0.0327(11) Uani 1 1 d . . . . .
N42 N 0.3440(4) 0.5099(3) 0.7850(5) 0.070(2) Uani 1 1 d . . . . .
N43 N 0.3421(4) 0.4520(3) 0.7549(4) 0.0623(19) Uani 1 1 d . . . . .
N44 N 0.2716(3) 0.4099(2) 0.7427(3) 0.0311(11) Uani 1 1 d . . . . .
C26 C 0.2276(3) 0.9418(3) 0.6048(3) 0.0300(12) Uani 1 1 d . . . . .
H26 H 0.177107 0.920252 0.581541 0.036 Uiso 1 1 calc R U . . .
C27 C 0.2612(4) 1.1690(3) 0.6198(4) 0.0380(15) Uani 1 1 d . . . . .
H27 H 0.314160 1.183878 0.631289 0.046 Uiso 1 1 calc R U . . .
C28 C 0.2421(5) 1.0570(3) 0.5466(4) 0.0424(16) Uani 1 1 d . . . . .
H28A H 0.199712 1.033445 0.507212 0.051 Uiso 1 1 calc R U . . .
H28B H 0.284264 1.079666 0.527365 0.051 Uiso 1 1 calc R U . . .
N45 N 0.2644(3) 1.0055(2) 0.5951(3) 0.0328(11) Uani 1 1 d . . . . .
N46 N 0.3339(4) 1.0168(3) 0.6375(4) 0.067(2) Uani 1 1 d . . . . .
N47 N 0.3373(4) 0.9612(3) 0.6707(4) 0.063(2) Uani 1 1 d . . . . .
N48 N 0.2719(3) 0.9135(2) 0.6513(3) 0.0304(11) Uani 1 1 d . . . . .
N49 N 0.2198(3) 1.1104(3) 0.5832(3) 0.0349(12) Uani 1 1 d . . . . .
N50 N 0.1474(3) 1.1072(3) 0.5775(4) 0.0537(17) Uani 1 1 d . . . . .
N51 N 0.1462(3) 1.1627(3) 0.6101(4) 0.0506(15) Uani 1 1 d . . . . .
N52 N 0.2168(3) 1.2023(2) 0.6372(3) 0.0310(11) Uani 1 1 d . . . . .
C29 C 0.0741(4) 0.8010(3) 0.6620(3) 0.0359(14) Uani 1 1 d . . . . .
C30 C -0.0072(4) 0.7879(4) 0.6383(5) 0.055(2) Uani 1 1 d . . . . .
H30A H -0.026381 0.801822 0.676763 0.066 Uiso 1 1 calc R U . . .
H30B H -0.028794 0.737251 0.626641 0.066 Uiso 1 1 calc R U . . .
C31 C -0.0324(5) 0.8275(6) 0.5751(5) 0.073(3) Uani 1 1 d . . . . .
H31A H -0.087186 0.810763 0.556332 0.087 Uiso 1 1 calc R U . . .
H31B H -0.008802 0.817252 0.538419 0.087 Uiso 1 1 calc R U . . .
C32 C -0.0125(6) 0.9070(6) 0.5914(6) 0.084(3) Uani 1 1 d . . . . .
H32A H 0.041921 0.923531 0.612900 0.101 Uiso 1 1 calc R U . . .
H32B H -0.024730 0.930423 0.547340 0.101 Uiso 1 1 calc R U . . .
C33 C -0.0530(6) 0.9257(6) 0.6387(6) 0.085(3) Uani 1 1 d . . . . .
N53 N 0.1367(3) 0.8107(3) 0.6773(3) 0.0362(12) Uani 1 1 d . . . . .
N54 N -0.0867(6) 0.9359(5) 0.6756(6) 0.104(3) Uani 1 1 d . . . . .
C34 C 0.4309(4) 0.8152(5) 0.7316(4) 0.058(2) Uani 1 1 d . . . . .
C35 C 0.5090(6) 0.8121(9) 0.7561(6) 0.056(4) Uani 0.73(3) 1 d . . P D 5
H35A H 0.532672 0.817483 0.716711 0.067 Uiso 0.73(3) 1 calc R U P D 5
H35B H 0.512261 0.766562 0.775740 0.067 Uiso 0.73(3) 1 calc R U P D 5
C36 C 0.5478(8) 0.8698(9) 0.8106(8) 0.065(5) Uani 0.73(3) 1 d . . P D 5
H36A H 0.534483 0.913460 0.793729 0.078 Uiso 0.73(3) 1 calc R U P D 5
H36B H 0.602527 0.876999 0.818431 0.078 Uiso 0.73(3) 1 calc R U P D 5
C35A C 0.5155(13) 0.862(2) 0.764(2) 0.049(10) Uani 0.27(3) 1 d . . P D 6
H35C H 0.546911 0.860327 0.731951 0.059 Uiso 0.27(3) 1 calc R U P D 6
H35D H 0.515550 0.910896 0.774221 0.059 Uiso 0.27(3) 1 calc R U P D 6
C36A C 0.5456(14) 0.8267(16) 0.8353(15) 0.041(8) Uani 0.27(3) 1 d . . P D 6
H36C H 0.524156 0.775550 0.829688 0.049 Uiso 0.27(3) 1 calc R U P D 6
H36D H 0.600740 0.835348 0.846544 0.049 Uiso 0.27(3) 1 calc R U P D 6
C37 C 0.5260(5) 0.8539(5) 0.8857(5) 0.068(3) Uani 1 1 d . . . . .
H37A H 0.471158 0.838867 0.878307 0.082 Uiso 0.73(3) 1 calc R U P D 5
H37B H 0.548950 0.817227 0.909254 0.082 Uiso 0.73(3) 1 calc R U P D 5
H37C H 0.526872 0.818594 0.921118 0.082 Uiso 0.27(3) 1 calc R U P D 6
H37D H 0.472577 0.852730 0.865640 0.082 Uiso 0.27(3) 1 calc R U P D 6
C38 C 0.5556(6) 0.9185(7) 0.9251(6) 0.084(3) Uani 1 1 d . . . . .
N55 N 0.3689(3) 0.8098(3) 0.7117(3) 0.0374(12) Uani 1 1 d . . . . .
N56 N 0.5761(12) 0.9763(10) 0.9494(14) 0.107(7) Uani 0.73(3) 1 d . . P D 5
N56A N 0.599(3) 0.943(4) 0.976(3) 0.12(2) Uani 0.27(3) 1 d . . P D 6
C39 C 0.2227(4) 0.3726(3) 0.5467(3) 0.0325(13) Uani 1 1 d . . . . .
H39 H 0.169861 0.362497 0.538067 0.039 Uiso 1 1 calc R U . . .
C40 C 0.2580(4) 0.3901(3) 0.3365(3) 0.0388(15) Uani 1 1 d . . . . .
H40 H 0.307902 0.415287 0.339810 0.047 Uiso 1 1 calc R U . . .
C41 C 0.2384(4) 0.4430(3) 0.4430(3) 0.0370(15) Uani 1 1 d . . . . .
H41A H 0.194497 0.460547 0.445447 0.044 Uiso 1 1 calc R U . . .
H41B H 0.279160 0.483678 0.440131 0.044 Uiso 1 1 calc R U . . .
N57 N 0.2623(3) 0.4072(3) 0.5061(3) 0.0351(12) Uani 1 1 d . . . . .
N58 N 0.3352(3) 0.4118(4) 0.5358(3) 0.0527(16) Uani 1 1 d . . . . .
N59 N 0.3383(3) 0.3795(3) 0.5919(3) 0.0487(15) Uani 1 1 d . . . . .
N60 N 0.2688(3) 0.3547(2) 0.6010(3) 0.0311(11) Uani 1 1 d . . . . .
N61 N 0.2190(3) 0.3963(3) 0.3808(3) 0.0357(12) Uani 1 1 d . . . . .
N62 N 0.1508(4) 0.3522(4) 0.3589(3) 0.0597(18) Uani 1 1 d . . . . .
N63 N 0.1500(4) 0.3203(4) 0.3020(3) 0.0572(18) Uani 1 1 d . . . . .
N64 N 0.2160(3) 0.3427(3) 0.2863(3) 0.0327(11) Uani 1 1 d . . . . .
C42 C 0.2595(4) 0.2308(3) 0.8365(3) 0.0314(13) Uani 1 1 d . . . . .
H42 H 0.309468 0.228298 0.840147 0.038 Uiso 1 1 calc R U . . .
C43 C 0.2210(4) 0.2267(3) 1.0477(3) 0.0329(13) Uani 1 1 d . . . . .
H43 H 0.168065 0.212952 1.038377 0.039 Uiso 1 1 calc R U . . .
C44 C 0.2390(4) 0.1675(3) 0.9432(3) 0.0375(15) Uani 1 1 d . . . . .
H44B H 0.195133 0.129309 0.944055 0.045 Uiso 1 1 calc R U . . .
H44A H 0.280320 0.146199 0.940311 0.045 Uiso 1 1 calc R U . . .
N65 N 0.2202(3) 0.2071(3) 0.8812(3) 0.0341(11) Uani 1 1 d . . . . .
N66 N 0.1521(4) 0.2189(4) 0.8587(3) 0.0545(17) Uani 1 1 d . . . . .
N67 N 0.1514(4) 0.2508(4) 0.8021(3) 0.0534(16) Uani 1 1 d . . . . .
N68 N 0.2180(3) 0.2585(3) 0.7863(3) 0.0317(11) Uani 1 1 d . . . . .
N69 N 0.2611(3) 0.2113(3) 1.0069(3) 0.0337(11) Uani 1 1 d . . . . .
N70 N 0.3342(3) 0.2384(4) 1.0381(3) 0.0529(16) Uani 1 1 d . . . . .
N71 N 0.3370(3) 0.2701(4) 1.0960(3) 0.0512(15) Uani 1 1 d . . . . .
N72 N 0.2668(3) 0.2640(3) 1.1033(2) 0.0294(10) Uani 1 1 d . . . . .
C45 C 0.0652(4) 0.2803(3) 0.6340(3) 0.0339(13) Uani 1 1 d . . . . .
C46 C -0.0152(4) 0.2475(4) 0.6074(4) 0.0487(17) Uani 1 1 d . . . . .
H46A H -0.023819 0.222967 0.561321 0.058 Uiso 1 1 calc R U . . .
H46B H -0.042855 0.284619 0.600132 0.058 Uiso 1 1 calc R U . . .
C47 C -0.0469(5) 0.1955(4) 0.6556(5) 0.059(2) Uani 1 1 d . . . . .
H47A H -0.030565 0.217555 0.703741 0.071 Uiso 1 1 calc R U . . .
H47B H -0.102132 0.185285 0.640636 0.071 Uiso 1 1 calc R U . . .
C48 C -0.0234(5) 0.1275(4) 0.6567(5) 0.061(2) Uani 1 1 d . . . . .
H48A H 0.031774 0.136954 0.672850 0.073 Uiso 1 1 calc R U . . .
H48B H -0.044593 0.097146 0.690017 0.073 Uiso 1 1 calc R U . . .
C49 C -0.0494(5) 0.0913(5) 0.5867(5) 0.063(2) Uani 1 1 d . . . . .
N73 N 0.1271(3) 0.3052(3) 0.6547(3) 0.0367(12) Uani 1 1 d . . . . .
N74 N -0.0713(5) 0.0658(4) 0.5318(5) 0.079(2) Uani 1 1 d . . . . .
C50 C 0.4198(4) 0.3041(3) 0.7361(3) 0.0388(15) Uani 1 1 d . . . . .
C51 C 0.4996(4) 0.3149(5) 0.7451(5) 0.061(2) Uani 1 1 d . . . . .
H51A H 0.508398 0.270753 0.729362 0.073 Uiso 0.633(14) 1 calc R U P E 7
H51B H 0.524016 0.322703 0.795867 0.073 Uiso 0.633(14) 1 calc R U P E 7
H51C H 0.514224 0.270256 0.742454 0.073 Uiso 0.367(14) 1 calc R U P E 8
H51D H 0.528963 0.341706 0.789615 0.073 Uiso 0.367(14) 1 calc R U P E 8
C52 C 0.5392(10) 0.3727(8) 0.7095(8) 0.058(4) Uani 0.633(14) 1 d . . P E 7
H52B H 0.593737 0.381213 0.730337 0.070 Uiso 0.633(14) 1 calc R U P E 7
H52A H 0.524075 0.415966 0.717721 0.070 Uiso 0.633(14) 1 calc R U P E 7
C52A C 0.5079(15) 0.3625(17) 0.674(2) 0.073(11) Uani 0.367(14) 1 d . . P E 8
H52C H 0.481584 0.333522 0.630015 0.088 Uiso 0.367(14) 1 calc R U P E 8
H52D H 0.486629 0.403615 0.674437 0.088 Uiso 0.367(14) 1 calc R U P E 8
C53 C 0.5226(8) 0.3566(8) 0.6321(9) 0.059(3) Uani 0.633(14) 1 d . . P E 7
H53A H 0.538409 0.313822 0.623360 0.070 Uiso 0.633(14) 1 calc R U P E 7
H53B H 0.468134 0.347995 0.610780 0.070 Uiso 0.633(14) 1 calc R U P E 7
C54 C 0.5617(10) 0.4143(10) 0.6006(8) 0.068(4) Uani 0.633(14) 1 d . . P E 7
C53A C 0.5904(13) 0.3850(13) 0.6805(13) 0.059(3) Uani 0.367(14) 1 d . . P E 8
H53C H 0.615748 0.413110 0.725174 0.070 Uiso 0.367(14) 1 calc R U P E 8
H53D H 0.610790 0.343213 0.681248 0.070 Uiso 0.367(14) 1 calc R U P E 8
C54A C 0.6054(19) 0.425(2) 0.6246(17) 0.094(12) Uani 0.367(14) 1 d . . P E 8
N75 N 0.3577(3) 0.2973(3) 0.7274(3) 0.0381(12) Uani 1 1 d . . . . .
N76 N 0.5961(18) 0.4669(14) 0.5834(16) 0.096(7) Uani 0.633(14) 1 d . . P E 7
N76A N 0.613(3) 0.442(3) 0.573(3) 0.096(7) Uani 0.367(14) 1 d . . P E 8
C55 C 0.0639(3) 0.2488(3) 1.1350(3) 0.0317(13) Uani 1 1 d . . . . .
C56 C -0.0161(4) 0.2456(4) 1.1074(4) 0.0437(16) Uani 1 1 d . . . . .
H56A H -0.044274 0.195981 1.099583 0.052 Uiso 1 1 calc R U . . .
H56B H -0.023927 0.266662 1.061619 0.052 Uiso 1 1 calc R U . . .
C57 C -0.0472(5) 0.2832(4) 1.1560(5) 0.057(2) Uani 1 1 d . . . . .
H57B H -0.102452 0.267951 1.141724 0.068 Uiso 1 1 calc R U . . .
H57A H -0.029982 0.269303 1.204167 0.068 Uiso 1 1 calc R U . . .
C58 C -0.0244(5) 0.3608(4) 1.1559(4) 0.058(2) Uani 1 1 d . . . . .
H58A H -0.043398 0.381904 1.190763 0.070 Uiso 1 1 calc R U . . .
H58B H 0.030794 0.376530 1.169526 0.070 Uiso 1 1 calc R U . . .
C59 C -0.0537(5) 0.3849(4) 1.0865(5) 0.060(2) Uani 1 1 d . . . . .
N77 N 0.1261(3) 0.2515(3) 1.1566(3) 0.0336(11) Uani 1 1 d . . . . .
N78 N -0.0770(4) 0.4013(4) 1.0310(4) 0.070(2) Uani 1 1 d . . . . .
C60 C 0.4207(4) 0.3800(4) 1.2539(4) 0.0422(16) Uani 1 1 d . . . . .
C61 C 0.5004(5) 0.4072(5) 1.2840(5) 0.070(3) Uani 1 1 d . . . . .
H61A H 0.519482 0.444556 1.255240 0.084 Uiso 1 1 calc R U . . .
H61B H 0.525988 0.369341 1.281985 0.084 Uiso 1 1 calc R U . . .
C62 C 0.5205(8) 0.4364(7) 1.3589(10) 0.153(8) Uani 1 1 d . . . . .
H62A H 0.575427 0.453618 1.375469 0.184 Uiso 1 1 calc R U . . .
H62B H 0.498277 0.476716 1.360394 0.184 Uiso 1 1 calc R U . . .
C63 C 0.4941(10) 0.3841(11) 1.4076(7) 0.165(9) Uani 1 1 d . . . . .
H63A H 0.506690 0.407260 1.454915 0.198 Uiso 1 1 calc R U . . .
H63B H 0.439075 0.367096 1.391535 0.198 Uiso 1 1 calc R U . . .
C64 C 0.5283(7) 0.3243(9) 1.4112(6) 0.111(5) Uani 1 1 d . . . . .
N79 N 0.3579(3) 0.3616(3) 1.2348(3) 0.0368(12) Uani 1 1 d . . . . .
N80 N 0.5559(6) 0.2793(6) 1.4134(6) 0.109(4) Uani 1 1 d . . . . .
C65 C 0.5341(6) 0.8400(6) 0.4130(7) 0.081(3) Uani 1 1 d . . . . .
C66 C 0.4930(9) 0.8591(10) 0.4609(8) 0.143(6) Uani 1 1 d . . . . .
H66A H 0.457571 0.884914 0.433888 0.172 Uiso 1 1 calc R U . . .
H66B H 0.462397 0.815011 0.472476 0.172 Uiso 1 1 calc R U . . .
C67 C 0.5290(7) 0.8974(7) 0.5225(7) 0.102(4) Uani 1 1 d . . . . .
H67A H 0.554228 0.944714 0.512432 0.122 Uiso 1 1 calc R U . . .
H67B H 0.567915 0.875157 0.549217 0.122 Uiso 1 1 calc R U . . .
C68 C 0.4760(7) 0.9043(9) 0.5680(7) 0.116(5) Uani 1 1 d . . . . .
H68A H 0.432678 0.920069 0.539626 0.139 Uiso 1 1 calc R U . . .
H68B H 0.456946 0.858258 0.585100 0.139 Uiso 1 1 calc R U . . .
C69 C 0.5137(5) 0.9522(6) 0.6246(6) 0.071(3) Uani 1 1 d . . . . .
N81 N 0.5612(5) 0.8243(5) 0.3747(6) 0.088(3) Uani 1 1 d . . . . .
N82 N 0.5428(5) 0.9899(5) 0.6725(7) 0.107(4) Uani 1 1 d . . . . .
C70 C 0.9844(13) 0.4097(16) 0.6833(15) 0.078(8) Uani 0.505(13) 1 d . . P F 9
C71 C 1.0281(13) 0.4719(11) 0.6603(12) 0.088(5) Uani 0.505(13) 1 d . . P F 9
H71A H 1.061590 0.457380 0.635423 0.106 Uiso 0.505(13) 1 calc R U P F 9
H71B H 1.060016 0.501870 0.702071 0.106 Uiso 0.505(13) 1 calc R U P F 9
C72 C 0.9842(13) 0.5138(13) 0.6143(16) 0.089(5) Uani 0.505(13) 1 d . . P F 9
H72A H 0.940637 0.516990 0.631441 0.107 Uiso 0.505(13) 1 calc R U P F 9
H72B H 0.965542 0.491192 0.566396 0.107 Uiso 0.505(13) 1 calc R U P F 9
C73 C 1.038(2) 0.5947(15) 0.6130(17) 0.106(11) Uani 0.505(13) 1 d . . P F 9
H73B H 1.042335 0.625242 0.654096 0.127 Uiso 0.505(13) 1 calc R U P F 9
H73A H 1.089091 0.593526 0.609768 0.127 Uiso 0.505(13) 1 calc R U P F 9
C70A C 0.9508(14) 0.4239(14) 0.6698(13) 0.065(6) Uani 0.495(13) 1 d . . P F 10
C71A C 0.9694(15) 0.4994(12) 0.6500(14) 0.088(5) Uani 0.495(13) 1 d . . P F 10
H71C H 0.924045 0.509400 0.618720 0.106 Uiso 0.495(13) 1 calc R U P F 10
H71D H 0.983816 0.530776 0.692823 0.106 Uiso 0.495(13) 1 calc R U P F 10
C72A C 1.0284(13) 0.5147(13) 0.6159(15) 0.089(5) Uani 0.495(13) 1 d . . P F 10
H72C H 1.075235 0.516550 0.652455 0.107 Uiso 0.495(13) 1 calc R U P F 10
H72D H 1.020596 0.473642 0.583808 0.107 Uiso 0.495(13) 1 calc R U P F 10
C73A C 1.0420(14) 0.5715(16) 0.5790(13) 0.081(8) Uani 0.495(13) 1 d . . P F 10
H73C H 1.059826 0.555666 0.540470 0.097 Uiso 0.495(13) 1 calc R U P F 10
H73D H 1.086020 0.604058 0.610143 0.097 Uiso 0.495(13) 1 calc R U P F 10
C74 C 0.9926(5) 0.6161(5) 0.5465(5) 0.069(2) Uani 1 1 d . . . . .
N83 N 0.9441(5) 0.3656(5) 0.6911(5) 0.086(3) Uani 1 1 d . . . . .
N84 N 0.9571(5) 0.6431(6) 0.5104(5) 0.094(3) Uani 1 1 d . . . . .
C75 C 0.4799(5) 0.5435(5) 0.1225(5) 0.063(2) Uani 1 1 d . . . . .
C76 C 0.5241(6) 0.5874(6) 0.0838(6) 0.083(3) Uani 1 1 d . . . . .
H76A H 0.563453 0.565218 0.077063 0.100 Uiso 1 1 calc R U . . .
H76B H 0.548936 0.632628 0.110856 0.100 Uiso 1 1 calc R U . . .
C77 C 0.4764(5) 0.6007(5) 0.0116(6) 0.076(3) Uani 1 1 d . . . . .
H77A H 0.448240 0.555467 -0.014148 0.091 Uiso 1 1 calc R U . . .
H77B H 0.439873 0.626677 0.018160 0.091 Uiso 1 1 calc R U . . .
C78 C 0.5238(6) 0.6408(6) -0.0292(6) 0.083(3) Uani 1 1 d . . . . .
H78B H 0.560453 0.614512 -0.034754 0.100 Uiso 1 1 calc R U . . .
H78A H 0.552218 0.685488 -0.002463 0.100 Uiso 1 1 calc R U . . .
C79 C 0.4834(5) 0.6563(5) -0.0990(6) 0.063(2) Uani 1 1 d . . . . .
N85 N 0.4471(4) 0.5081(4) 0.1549(5) 0.084(3) Uani 1 1 d . . . . .
N86 N 0.4531(4) 0.6675(4) -0.1519(5) 0.076(2) Uani 1 1 d . . . . .
C80 C -0.0043(13) -0.1187(14) 1.0461(16) 0.037(4) Uani 0.58(3) 1 d . . P G 11
C81 C 0.0351(11) -0.0561(12) 1.0783(13) 0.083(7) Uani 0.58(3) 1 d . . P G 11
H81A H 0.059868 -0.029932 1.044733 0.100 Uiso 0.58(3) 1 calc R U P G 11
H81B H 0.075283 -0.065066 1.117382 0.100 Uiso 0.58(3) 1 calc R U P G 11
C82 C -0.001(3) -0.008(3) 1.107(4) 0.29(4) Uani 0.58(3) 1 d . . P G 11
H82A H 0.030660 0.038793 1.105577 0.348 Uiso 0.58(3) 1 calc R U P G 11
H82B H -0.048435 -0.010995 1.071027 0.348 Uiso 0.58(3) 1 calc R U P G 11
C83 C -0.018(3) -0.006(2) 1.162(3) 0.22(3) Uani 0.58(3) 1 d . . P G 11
H83A H 0.025781 -0.009249 1.200105 0.259 Uiso 0.58(3) 1 calc R U P G 11
H83B H -0.058455 -0.047962 1.161826 0.259 Uiso 0.58(3) 1 calc R U P G 11
C84 C -0.045(2) 0.061(2) 1.179(2) 0.109(13) Uani 0.58(3) 1 d . . P G 11
N87 N -0.0412(12) -0.1728(11) 1.0097(9) 0.059(5) Uani 0.58(3) 1 d . . P G 11
N88 N -0.0621(18) 0.103(2) 1.190(2) 0.113(14) Uani 0.58(3) 1 d . . P G 11
C80A C -0.023(3) -0.136(3) 1.048(4) 0.070(14) Uani 0.42(3) 1 d . . P G 12
C81A C 0.016(2) -0.0873(17) 1.1167(17) 0.100(12) Uani 0.42(3) 1 d . . P G 12
H81D H 0.011760 -0.114311 1.158139 0.120 Uiso 0.42(3) 1 calc R U P G 12
H81C H 0.069831 -0.068905 1.119598 0.120 Uiso 0.42(3) 1 calc R U P G 12
C82A C -0.0227(11) -0.0258(16) 1.1150(12) 0.041(6) Uani 0.42(3) 1 d . . P G 12
H82C H -0.042478 -0.017008 1.065439 0.049 Uiso 0.42(3) 1 calc R U P G 12
H82D H -0.066106 -0.041462 1.134756 0.049 Uiso 0.42(3) 1 calc R U P G 12
C83A C 0.0232(11) 0.0424(13) 1.1525(13) 0.061(8) Uani 0.42(3) 1 d . . P G 12
H83C H 0.062684 0.032988 1.191923 0.073 Uiso 0.42(3) 1 calc R U P G 12
H83D H 0.048140 0.070509 1.120082 0.073 Uiso 0.42(3) 1 calc R U P G 12
C84A C -0.0180(16) 0.0829(17) 1.179(2) 0.057(8) Uani 0.42(3) 1 d . . P G 12
N87A N -0.037(4) -0.160(4) 1.018(4) 0.29(5) Uani 0.42(3) 1 d . . P G 12
N88A N -0.057(3) 0.116(2) 1.1977(19) 0.063(10) Uani 0.42(3) 1 d . . P G 12
B1 B 0.3088(7) 0.7294(5) -0.0433(5) 0.064(3) Uani 1 1 d . . . . .
F1 F 0.2910(6) 0.6597(3) -0.0415(3) 0.128(3) Uani 1 1 d . . . . .
F2 F 0.2537(6) 0.7509(5) -0.0867(6) 0.182(5) Uani 1 1 d . . . . .
F3 F 0.3630(7) 0.7455(5) -0.0779(6) 0.173(4) Uani 1 1 d . . . . .
F4 F 0.3265(6) 0.7614(4) 0.0186(4) 0.129(3) Uani 1 1 d . . . . .
B2 B 0.1936(7) 0.5368(5) 0.2638(5) 0.061(3) Uani 1 1 d . . . . .
F5 F 0.1360(4) 0.4769(3) 0.2479(4) 0.111(2) Uani 1 1 d . . . . .
F6 F 0.1722(5) 0.5890(3) 0.2244(3) 0.107(2) Uani 1 1 d . . . . .
F7 F 0.2529(5) 0.5196(4) 0.2477(4) 0.115(2) Uani 1 1 d . . . . .
F8 F 0.2085(4) 0.5546(3) 0.3332(3) 0.0874(19) Uani 1 1 d . . . . .
B3 B 0.2816(5) 0.9078(4) 0.4439(4) 0.0448(19) Uani 1 1 d . . . . .
F9 F 0.2975(4) 0.8789(3) 0.5065(3) 0.0854(17) Uani 1 1 d . . . . .
F10 F 0.2401(5) 0.8566(4) 0.3927(4) 0.082(3) Uani 0.785(16) 1 d . . P H 13
F11 F 0.3439(4) 0.9419(5) 0.4236(4) 0.087(4) Uani 0.785(16) 1 d . . P H 13
F12 F 0.2378(7) 0.9539(5) 0.4459(5) 0.091(3) Uani 0.785(16) 1 d . . P H 13
F10A F 0.309(3) 0.886(2) 0.4020(17) 0.109(16) Uani 0.215(16) 1 d . . P H 14
F11A F 0.323(2) 0.9775(12) 0.4691(16) 0.086(12) Uani 0.215(16) 1 d . . P H 14
F12A F 0.224(3) 0.934(2) 0.421(2) 0.091(3) Uani 0.215(16) 1 d . . P H 14
B4 B 0.2491(4) 1.2194(4) 0.4271(4) 0.069(4) Uiso 0.417(8) 1 d D . P I 15
F13 F 0.3063(5) 1.2630(4) 0.4037(5) 0.0603(17) Uiso 0.417(8) 1 d D . P I 15
F14 F 0.2629(8) 1.1529(4) 0.4358(7) 0.086(4) Uiso 0.417(8) 1 d D . P I 15
F15 F 0.2466(7) 1.2476(6) 0.4911(5) 0.098(5) Uiso 0.417(8) 1 d D . P I 15
F16 F 0.1805(5) 1.2141(8) 0.3778(6) 0.276(9) Uiso 0.417(8) 1 d D . P I 15
B4A B 0.2972(4) 1.2287(3) 0.4566(4) 0.069(4) Uiso 0.583(8) 1 d D . P I 16
F13A F 0.3050(5) 1.1607(3) 0.4473(4) 0.0603(17) Uiso 0.583(8) 1 d D . P I 16
F14A F 0.3417(7) 1.2581(5) 0.5225(5) 0.157(6) Uiso 0.583(8) 1 d D . P I 16
F15A F 0.3198(10) 1.2694(5) 0.4045(6) 0.276(9) Uiso 0.583(8) 1 d D . P I 16
F16A F 0.2221(5) 1.2265(7) 0.4523(9) 0.276(9) Uiso 0.583(8) 1 d D . P I 16
B5 B 0.2274(8) 0.5522(5) 0.5888(6) 0.067(3) Uani 1 1 d . . . . .
F17 F 0.2082(7) 0.4940(3) 0.6190(4) 0.155(4) Uani 1 1 d . . . . .
F18 F 0.1785(5) 0.5491(4) 0.5250(4) 0.131(3) Uani 1 1 d . . . . .
F19 F 0.2320(6) 0.6085(3) 0.6263(4) 0.146(4) Uani 1 1 d . . . . .
F20 F 0.2895(5) 0.5582(4) 0.5646(4) 0.127(3) Uani 1 1 d . . . . .
B6 B 0.2774(5) 0.4070(4) 0.9502(4) 0.0452(19) Uani 1 1 d . . . . .
F21 F 0.2977(3) 0.3738(3) 0.9023(3) 0.0877(17) Uani 1 1 d . . . . .
F22 F 0.2250(5) 0.4441(4) 0.9235(4) 0.089(2) Uani 0.807(8) 1 d . . P J 17
F23 F 0.3350(5) 0.4525(7) 0.9929(8) 0.181(8) Uani 0.807(8) 1 d . . P J 17
F24 F 0.2411(7) 0.3599(4) 0.9882(5) 0.111(3) Uani 0.807(8) 1 d . . P J 17
F22A F 0.211(2) 0.4022(19) 0.9423(17) 0.089(2) Uani 0.193(8) 1 d . . P J 18
F23A F 0.299(2) 0.469(3) 0.947(4) 0.181(8) Uani 0.193(8) 1 d . . P J 18
F24A F 0.311(3) 0.390(2) 1.014(2) 0.111(3) Uani 0.193(8) 1 d . . P J 18
B7 B 0.2115(11) 0.0561(6) 0.7744(7) 0.103(6) Uani 1 1 d . . . . .
F25 F 0.1933(6) -0.0057(3) 0.7359(4) 0.136(3) Uani 1 1 d . . . . .
F26 F 0.1537(6) 0.0890(4) 0.7590(6) 0.157(4) Uani 1 1 d . . . . .
F27 F 0.2678(6) 0.1028(4) 0.7553(5) 0.140(3) Uani 1 1 d . . . . .
F28 F 0.2280(8) 0.0473(4) 0.8396(3) 0.204(6) Uani 1 1 d . . . . .
B8 B 0.2142(8) 0.0496(6) 1.0875(6) 0.072(3) Uani 1 1 d . . . . .
F29 F 0.2806(6) 0.0838(6) 1.0686(7) 0.198(6) Uani 1 1 d . . . . .
F30 F 0.1948(13) 0.0934(7) 1.1221(7) 0.152(9) Uani 0.69(2) 1 d . . P K 19
F31 F 0.1806(7) 0.0405(7) 1.0228(4) 0.108(5) Uani 0.69(2) 1 d . . P K 19
F32 F 0.2255(11) -0.0043(6) 1.1209(7) 0.124(7) Uani 0.69(2) 1 d . . P K 19
F31A F 0.1601(17) -0.0172(18) 1.060(2) 0.17(2) Uani 0.31(2) 1 d . . P K 20
F30A F 0.161(2) 0.0868(19) 1.075(4) 0.19(3) Uani 0.31(2) 1 d . . P K 20
F32A F 0.247(3) 0.043(3) 1.1489(17) 0.23(3) Uani 0.31(2) 1 d . . P K 20

loop_
_atom_site_aniso_label
_atom_site_aniso_U_11
_atom_site_aniso_U_22
_atom_site_aniso_U_33
_atom_site_aniso_U_23
_atom_site_aniso_U_13
_atom_site_aniso_U_12
Fe1 0.0279(4) 0.0212(4) 0.0230(4) -0.0014(3) 0.0093(3) 0.0061(3)
Fe2 0.0266(4) 0.0239(4) 0.0234(4) 0.0033(3) 0.0090(3) 0.0084(3)
Fe3 0.0306(4) 0.0218(4) 0.0216(4) -0.0005(3) 0.0037(3) 0.0079(3)
Fe4 0.0280(4) 0.0218(4) 0.0215(4) 0.0003(3) 0.0042(3) 0.0045(3)
C1 0.037(3) 0.033(3) 0.026(3) -0.002(2) 0.002(3) 0.004(3)
C2 0.038(3) 0.037(3) 0.023(3) 0.001(2) 0.010(3) 0.007(3)
C3 0.064(4) 0.034(3) 0.023(3) 0.004(2) 0.020(3) 0.021(3)
N1 0.045(3) 0.031(3) 0.022(3) 0.003(2) 0.013(2) 0.009(2)
N2 0.046(4) 0.098(5) 0.033(3) 0.021(3) -0.002(3) -0.012(4)
N3 0.045(4) 0.083(5) 0.033(3) 0.015(3) 0.002(3) -0.012(3)
N4 0.038(3) 0.027(2) 0.023(2) -0.0022(19) 0.009(2) 0.009(2)
N5 0.044(3) 0.033(3) 0.024(3) -0.001(2) 0.011(2) 0.012(2)
N6 0.041(3) 0.063(4) 0.040(3) -0.016(3) 0.005(3) 0.006(3)
N7 0.041(3) 0.066(4) 0.032(3) -0.013(3) 0.009(2) 0.012(3)
N8 0.037(3) 0.031(3) 0.025(3) 0.001(2) 0.005(2) 0.012(2)
C4 0.032(3) 0.029(3) 0.033(3) -0.005(2) 0.008(3) 0.010(2)
C5 0.038(3) 0.026(3) 0.029(3) 0.001(2) 0.010(3) 0.007(2)
C6 0.074(5) 0.021(3) 0.030(3) 0.001(2) 0.024(3) 0.013(3)
N9 0.039(3) 0.024(2) 0.030(3) 0.002(2) 0.010(2) 0.011(2)
N10 0.051(4) 0.045(3) 0.073(5) -0.020(3) -0.010(3) 0.028(3)
N11 0.049(4) 0.045(3) 0.056(4) -0.021(3) -0.014(3) 0.024(3)
N12 0.041(3) 0.026(2) 0.026(3) -0.003(2) 0.006(2) 0.012(2)
N13 0.046(3) 0.023(2) 0.023(3) 0.0020(19) 0.007(2) 0.012(2)
N14 0.042(3) 0.038(3) 0.050(4) 0.014(3) 0.009(3) 0.011(2)
N15 0.042(3) 0.040(3) 0.038(3) 0.011(2) 0.007(2) 0.010(2)
N16 0.037(3) 0.025(2) 0.024(3) -0.0016(19) 0.008(2) 0.008(2)
C7 0.035(3) 0.028(3) 0.028(3) 0.001(2) 0.008(2) 0.010(2)
C8 0.035(3) 0.033(3) 0.033(3) 0.003(3) 0.011(3) 0.010(3)
C9 0.049(4) 0.020(3) 0.029(3) 0.003(2) 0.016(3) 0.010(2)
N17 0.038(3) 0.023(2) 0.032(3) 0.003(2) 0.014(2) 0.010(2)
N18 0.040(3) 0.044(3) 0.068(4) -0.021(3) 0.005(3) 0.017(3)
N19 0.040(3) 0.041(3) 0.071(4) -0.019(3) 0.008(3) 0.012(3)
N20 0.033(3) 0.026(2) 0.032(3) -0.003(2) 0.011(2) 0.008(2)
N21 0.042(3) 0.027(2) 0.034(3) 0.006(2) 0.017(2) 0.009(2)
N22 0.045(3) 0.052(4) 0.080(5) 0.032(3) 0.028(3) 0.024(3)
N23 0.046(3) 0.051(4) 0.082(5) 0.030(3) 0.034(3) 0.023(3)
N24 0.033(3) 0.031(3) 0.029(3) 0.006(2) 0.011(2) 0.010(2)
C10 0.042(3) 0.035(3) 0.028(3) 0.006(3) 0.013(3) 0.012(3)
C11 0.038(3) 0.031(3) 0.026(3) -0.003(2) 0.008(3) 0.012(2)
C12 0.072(5) 0.034(3) 0.017(3) -0.001(2) 0.015(3) 0.012(3)
N25 0.049(3) 0.031(3) 0.026(3) 0.000(2) 0.008(2) 0.009(2)
N26 0.049(4) 0.088(5) 0.044(4) 0.028(4) 0.008(3) 0.012(4)
N27 0.040(3) 0.084(5) 0.046(4) 0.024(3) 0.009(3) 0.009(3)
N28 0.035(3) 0.034(3) 0.024(3) 0.000(2) 0.007(2) 0.009(2)
N29 0.048(3) 0.033(3) 0.022(3) 0.003(2) 0.011(2) 0.011(2)
N30 0.045(4) 0.088(5) 0.037(3) -0.020(3) 0.000(3) 0.025(3)
N31 0.048(4) 0.086(5) 0.026(3) -0.010(3) 0.002(3) 0.031(3)
N32 0.036(3) 0.028(2) 0.025(3) 0.0042(19) 0.009(2) 0.010(2)
C13 0.036(4) 0.033(3) 0.036(4) 0.002(3) 0.014(3) 0.006(3)
C14 0.034(4) 0.053(4) 0.057(5) 0.007(4) 0.012(3) 0.011(3)
C15 0.046(4) 0.067(5) 0.043(4) 0.005(4) -0.001(3) -0.004(4)
C16 0.073(6) 0.051(5) 0.055(5) -0.008(4) 0.023(4) -0.006(4)
C17 0.063(5) 0.046(5) 0.089(7) 0.008(5) 0.019(5) -0.001(4)
N33 0.038(3) 0.030(3) 0.039(3) 0.006(2) 0.009(2) 0.007(2)
N34 0.091(7) 0.074(6) 0.148(10) 0.040(6) 0.065(7) 0.009(5)
C18 0.044(4) 0.045(4) 0.033(4) 0.003(3) 0.008(3) 0.007(3)
C19 0.053(5) 0.080(6) 0.085(7) -0.018(5) 0.029(5) -0.012(4)
C20 0.071(11) 0.076(8) 0.102(16) 0.025(11) 0.047(11) 0.013(8)
C21 0.112(18) 0.12(2) 0.065(14) 0.021(13) 0.047(12) 0.056(15)
C20A 0.071(11) 0.076(8) 0.102(16) 0.025(11) 0.047(11) 0.013(8)
C21A 0.112(18) 0.12(2) 0.065(14) 0.021(13) 0.047(12) 0.056(15)
C22 0.092(8) 0.146(11) 0.075(7) 0.004(7) 0.023(6) 0.068(8)
N35 0.029(3) 0.041(3) 0.034(3) 0.000(2) 0.006(2) 0.002(2)
N36 0.086(7) 0.144(9) 0.109(8) -0.028(7) -0.007(6) 0.069(7)
C23 0.041(3) 0.029(3) 0.036(4) 0.004(3) 0.015(3) 0.009(3)
C24 0.038(3) 0.026(3) 0.027(3) 0.001(2) 0.011(3) 0.004(2)
C25 0.060(4) 0.025(3) 0.030(3) 0.001(2) 0.016(3) 0.014(3)
N37 0.049(3) 0.025(2) 0.035(3) 0.001(2) 0.015(3) 0.012(2)
N38 0.035(5) 0.046(5) 0.139(9) 0.046(6) 0.028(5) 0.015(4)
N39 0.029(6) 0.046(4) 0.113(9) 0.042(5) 0.009(6) 0.010(4)
N38A 0.035(5) 0.046(5) 0.139(9) 0.046(6) 0.028(5) 0.015(4)
N39A 0.029(6) 0.046(4) 0.113(9) 0.042(5) 0.009(6) 0.010(4)
N40 0.038(3) 0.026(2) 0.029(3) 0.000(2) 0.013(2) 0.010(2)
N41 0.042(3) 0.022(2) 0.037(3) 0.001(2) 0.014(2) 0.010(2)
N42 0.053(4) 0.044(4) 0.111(6) -0.033(4) 0.030(4) -0.001(3)
N43 0.047(4) 0.041(3) 0.096(6) -0.028(3) 0.024(4) 0.000(3)
N44 0.036(3) 0.026(2) 0.032(3) 0.001(2) 0.011(2) 0.007(2)
C26 0.035(3) 0.024(3) 0.030(3) 0.003(2) 0.008(3) 0.006(2)
C27 0.041(4) 0.029(3) 0.042(4) -0.001(3) 0.002(3) 0.012(3)
C28 0.076(5) 0.026(3) 0.034(4) 0.003(3) 0.019(3) 0.024(3)
N45 0.043(3) 0.026(2) 0.028(3) 0.001(2) 0.009(2) 0.006(2)
N46 0.054(4) 0.039(3) 0.076(5) 0.015(3) -0.016(4) -0.011(3)
N47 0.053(4) 0.040(3) 0.072(5) 0.019(3) -0.012(3) -0.003(3)
N48 0.040(3) 0.024(2) 0.027(3) 0.0022(19) 0.008(2) 0.007(2)
N49 0.044(3) 0.027(2) 0.033(3) -0.001(2) 0.007(2) 0.010(2)
N50 0.047(4) 0.038(3) 0.070(4) -0.024(3) 0.011(3) 0.004(3)
N51 0.045(3) 0.043(3) 0.062(4) -0.015(3) 0.014(3) 0.007(3)
N52 0.045(3) 0.023(2) 0.023(3) -0.0017(19) 0.006(2) 0.008(2)
C29 0.044(4) 0.036(3) 0.034(3) 0.007(3) 0.016(3) 0.014(3)
C30 0.036(4) 0.061(5) 0.071(6) 0.000(4) 0.018(4) 0.011(3)
C31 0.064(6) 0.117(8) 0.044(5) 0.002(5) 0.004(4) 0.047(6)
C32 0.098(8) 0.116(9) 0.077(7) 0.048(6) 0.051(6) 0.071(7)
C33 0.077(7) 0.104(8) 0.104(9) 0.036(7) 0.045(6) 0.057(6)
N53 0.033(3) 0.040(3) 0.041(3) 0.004(2) 0.013(2) 0.015(2)
N54 0.104(7) 0.095(7) 0.145(10) 0.014(6) 0.072(7) 0.045(6)
C34 0.041(4) 0.100(7) 0.035(4) 0.015(4) 0.015(3) 0.019(4)
C35 0.041(6) 0.076(11) 0.048(7) -0.017(6) 0.009(5) 0.013(6)
C36 0.045(7) 0.088(12) 0.055(9) -0.020(8) 0.018(7) -0.002(7)
C35A 0.014(12) 0.05(2) 0.06(2) 0.020(17) -0.008(13) 0.002(12)
C36A 0.034(13) 0.035(15) 0.054(18) 0.015(13) 0.009(11) 0.015(11)
C37 0.049(5) 0.075(6) 0.073(6) -0.030(5) -0.002(4) 0.019(4)
C38 0.055(6) 0.108(9) 0.079(8) -0.031(6) 0.021(5) -0.003(5)
N55 0.035(3) 0.048(3) 0.032(3) 0.002(2) 0.010(2) 0.015(2)
N56 0.081(12) 0.085(12) 0.15(2) -0.054(12) 0.034(12) -0.002(8)
N56A 0.09(3) 0.16(6) 0.09(3) -0.07(4) 0.00(3) 0.00(3)
C39 0.038(3) 0.036(3) 0.024(3) 0.001(2) 0.010(3) 0.008(3)
C40 0.052(4) 0.035(3) 0.027(3) -0.003(3) 0.012(3) 0.004(3)
C41 0.063(4) 0.025(3) 0.027(3) 0.002(2) 0.017(3) 0.014(3)
N57 0.051(3) 0.033(3) 0.023(3) 0.000(2) 0.010(2) 0.012(2)
N58 0.046(4) 0.071(4) 0.039(3) 0.014(3) 0.013(3) 0.007(3)
N59 0.045(3) 0.066(4) 0.035(3) 0.012(3) 0.012(3) 0.012(3)
N60 0.039(3) 0.029(2) 0.027(3) -0.002(2) 0.010(2) 0.010(2)
N61 0.052(3) 0.032(3) 0.023(3) -0.001(2) 0.012(2) 0.007(2)
N62 0.057(4) 0.070(4) 0.043(4) -0.019(3) 0.023(3) -0.014(3)
N63 0.057(4) 0.065(4) 0.041(4) -0.020(3) 0.024(3) -0.014(3)
N64 0.038(3) 0.034(3) 0.027(3) 0.001(2) 0.009(2) 0.009(2)
C42 0.041(3) 0.028(3) 0.027(3) -0.001(2) 0.011(3) 0.009(2)
C43 0.037(3) 0.036(3) 0.026(3) -0.002(2) 0.008(3) 0.010(3)
C44 0.059(4) 0.031(3) 0.023(3) 0.003(2) 0.011(3) 0.012(3)
N65 0.039(3) 0.033(3) 0.030(3) 0.003(2) 0.009(2) 0.008(2)
N66 0.051(4) 0.087(5) 0.039(4) 0.020(3) 0.020(3) 0.033(3)
N67 0.052(4) 0.080(5) 0.041(4) 0.020(3) 0.017(3) 0.034(3)
N68 0.039(3) 0.034(3) 0.025(3) 0.005(2) 0.009(2) 0.013(2)
N69 0.044(3) 0.036(3) 0.023(3) 0.006(2) 0.010(2) 0.012(2)
N70 0.042(3) 0.077(4) 0.041(4) -0.011(3) 0.015(3) 0.011(3)
N71 0.040(3) 0.068(4) 0.041(4) -0.013(3) 0.011(3) 0.005(3)
N72 0.032(3) 0.035(3) 0.022(2) 0.006(2) 0.008(2) 0.009(2)
C45 0.041(4) 0.035(3) 0.030(3) -0.002(3) 0.009(3) 0.017(3)
C46 0.038(4) 0.054(4) 0.048(4) -0.004(3) 0.005(3) 0.007(3)
C47 0.045(4) 0.070(5) 0.059(5) -0.011(4) 0.020(4) 0.003(4)
C48 0.065(5) 0.060(5) 0.059(5) -0.003(4) 0.033(4) 0.003(4)
C49 0.061(5) 0.055(5) 0.071(6) -0.012(4) 0.030(5) -0.001(4)
N73 0.035(3) 0.039(3) 0.038(3) 0.009(2) 0.005(2) 0.016(2)
N74 0.068(5) 0.073(5) 0.087(6) -0.016(5) 0.019(5) 0.002(4)
C50 0.044(4) 0.036(3) 0.035(4) 0.004(3) 0.007(3) 0.010(3)
C51 0.046(4) 0.065(5) 0.070(6) 0.010(4) 0.021(4) 0.005(4)
C52 0.059(11) 0.059(8) 0.046(9) 0.010(7) 0.006(7) 0.000(8)
C52A 0.035(15) 0.074(19) 0.10(3) 0.04(2) 0.001(16) 0.004(12)
C53 0.055(7) 0.067(7) 0.067(9) 0.009(6) 0.037(6) 0.016(6)
C54 0.051(9) 0.108(13) 0.044(9) 0.014(8) 0.018(7) 0.011(9)
C53A 0.055(7) 0.067(7) 0.067(9) 0.009(6) 0.037(6) 0.016(6)
C54A 0.053(18) 0.14(3) 0.07(2) 0.047(19) 0.005(15) -0.018(18)
N75 0.039(3) 0.040(3) 0.034(3) 0.000(2) 0.001(2) 0.016(2)
N76 0.098(17) 0.11(2) 0.078(12) 0.030(14) 0.036(9) 0.003(12)
N76A 0.098(17) 0.11(2) 0.078(12) 0.030(14) 0.036(9) 0.003(12)
C55 0.035(3) 0.032(3) 0.024(3) 0.004(2) 0.009(3) 0.001(2)
C56 0.038(4) 0.055(4) 0.038(4) 0.007(3) 0.006(3) 0.014(3)
C57 0.053(5) 0.071(5) 0.059(5) 0.019(4) 0.028(4) 0.022(4)
C58 0.050(5) 0.070(5) 0.055(5) 0.003(4) 0.016(4) 0.013(4)
C59 0.066(5) 0.054(5) 0.067(6) 0.008(4) 0.024(5) 0.022(4)
N77 0.033(3) 0.032(3) 0.031(3) -0.008(2) 0.007(2) -0.001(2)
N78 0.071(5) 0.062(4) 0.074(5) 0.022(4) 0.008(4) 0.022(4)
C60 0.038(4) 0.043(4) 0.043(4) 0.007(3) 0.008(3) 0.008(3)
C61 0.051(5) 0.060(5) 0.082(7) 0.013(5) 0.002(5) -0.002(4)
C62 0.116(11) 0.088(9) 0.189(17) -0.056(10) -0.094(12) 0.042(8)
C63 0.212(18) 0.25(2) 0.060(8) -0.053(10) -0.030(9) 0.189(18)
C64 0.096(9) 0.191(15) 0.064(7) 0.007(8) 0.006(6) 0.088(10)
N79 0.045(3) 0.036(3) 0.026(3) 0.006(2) 0.010(2) 0.002(2)
N80 0.086(7) 0.148(10) 0.115(8) 0.040(7) 0.025(6) 0.074(7)
C65 0.066(6) 0.077(7) 0.095(8) -0.002(6) 0.024(6) 0.004(5)
C66 0.112(12) 0.209(18) 0.099(11) -0.050(11) 0.020(9) 0.029(12)
C67 0.082(8) 0.120(10) 0.089(9) -0.012(7) 0.011(7) 0.010(7)
C68 0.086(9) 0.176(14) 0.084(9) -0.009(9) 0.021(7) 0.032(9)
C69 0.052(5) 0.077(7) 0.082(7) 0.015(6) 0.013(5) 0.016(5)
N81 0.065(5) 0.084(6) 0.113(8) -0.011(5) 0.035(5) 0.003(4)
N82 0.054(5) 0.089(7) 0.168(11) -0.005(7) 0.030(6) -0.001(5)
C70 0.048(14) 0.082(17) 0.076(16) 0.002(12) -0.003(12) -0.016(13)
C71 0.092(12) 0.070(10) 0.086(11) 0.020(8) 0.016(10) -0.002(8)
C72 0.064(11) 0.098(11) 0.130(14) 0.057(10) 0.052(13) 0.037(11)
C73 0.15(3) 0.09(2) 0.10(2) 0.062(18) 0.05(2) 0.049(19)
C70A 0.053(14) 0.079(16) 0.053(13) -0.001(10) 0.010(11) 0.003(12)
C71A 0.092(12) 0.070(10) 0.086(11) 0.020(8) 0.016(10) -0.002(8)
C72A 0.064(11) 0.098(11) 0.130(14) 0.057(10) 0.052(13) 0.037(11)
C73A 0.063(13) 0.11(2) 0.056(15) 0.009(13) -0.010(11) 0.021(12)
C74 0.056(5) 0.080(6) 0.064(6) 0.013(5) 0.007(5) 0.010(5)
N83 0.083(6) 0.067(5) 0.101(7) -0.021(5) 0.039(5) -0.015(5)
N84 0.071(6) 0.129(8) 0.081(6) 0.026(6) 0.011(5) 0.034(6)
C75 0.055(5) 0.050(5) 0.083(7) -0.005(4) 0.019(5) 0.007(4)
C76 0.073(7) 0.094(8) 0.078(7) 0.000(6) 0.029(6) 0.001(6)
C77 0.058(5) 0.056(5) 0.108(8) -0.001(5) 0.029(6) -0.003(4)
C78 0.060(6) 0.099(8) 0.079(7) -0.008(6) 0.022(5) -0.007(5)
C79 0.048(5) 0.055(5) 0.081(7) -0.006(5) 0.014(5) 0.005(4)
N85 0.053(5) 0.066(5) 0.123(8) 0.026(5) 0.015(5) 0.003(4)
N86 0.049(4) 0.067(5) 0.103(7) 0.001(5) 0.007(4) 0.009(4)
C80 0.013(10) 0.045(12) 0.045(9) -0.002(9) 0.005(8) -0.005(9)
C81 0.074(12) 0.084(14) 0.078(15) -0.013(11) -0.016(10) 0.031(11)
C82 0.22(6) 0.16(4) 0.46(11) -0.20(6) 0.05(5) 0.04(4)
C83 0.21(4) 0.16(4) 0.39(8) 0.17(5) 0.20(5) 0.13(3)
C84 0.09(2) 0.15(4) 0.13(3) 0.08(3) 0.08(2) 0.07(2)
N87 0.039(9) 0.072(10) 0.050(8) -0.035(8) -0.009(6) 0.004(7)
N88 0.083(19) 0.14(3) 0.14(3) 0.03(2) 0.019(16) 0.09(2)
C80A 0.02(2) 0.07(3) 0.10(3) 0.01(2) 0.008(18) -0.019(16)
C81A 0.16(3) 0.064(18) 0.057(18) -0.024(13) -0.012(18) 0.031(18)
C82A 0.015(8) 0.056(13) 0.045(11) 0.001(10) 0.001(7) 0.005(7)
C83A 0.037(11) 0.074(16) 0.072(15) -0.009(12) 0.009(9) 0.018(10)
C84A 0.034(14) 0.051(14) 0.08(2) -0.010(13) 0.016(12) -0.001(10)
N87A 0.09(4) 0.33(9) 0.39(10) -0.25(7) 0.03(5) 0.00(4)
N88A 0.10(3) 0.053(12) 0.048(14) 0.002(10) 0.043(14) 0.027(13)
B1 0.114(9) 0.056(5) 0.041(5) 0.006(4) 0.040(6) 0.038(6)
F1 0.289(10) 0.043(3) 0.073(4) 0.011(3) 0.089(5) 0.041(4)
F2 0.158(9) 0.122(7) 0.242(12) 0.045(7) -0.014(8) 0.062(6)
F3 0.220(11) 0.164(8) 0.184(9) -0.001(7) 0.155(9) 0.029(7)
F4 0.235(10) 0.085(4) 0.077(4) -0.020(4) 0.068(5) 0.026(5)
B2 0.115(9) 0.040(5) 0.040(5) -0.002(4) 0.034(5) 0.023(5)
F5 0.143(6) 0.069(4) 0.095(5) -0.015(3) 0.018(4) -0.012(4)
F6 0.200(8) 0.071(4) 0.072(4) 0.033(3) 0.056(4) 0.055(4)
F7 0.151(7) 0.126(6) 0.091(5) -0.025(4) 0.057(5) 0.047(5)
F8 0.158(6) 0.068(3) 0.044(3) -0.007(2) 0.028(3) 0.039(4)
B3 0.071(6) 0.035(4) 0.040(5) 0.006(3) 0.032(4) 0.015(4)
F9 0.117(5) 0.087(4) 0.063(3) 0.040(3) 0.036(3) 0.032(3)
F10 0.097(7) 0.063(4) 0.078(5) -0.024(4) 0.024(4) 0.003(4)
F11 0.057(4) 0.112(8) 0.074(6) 0.047(6) 0.011(4) -0.006(4)
F12 0.169(9) 0.088(7) 0.055(7) 0.004(5) 0.052(7) 0.081(7)
F10A 0.16(5) 0.13(3) 0.07(2) 0.01(2) 0.08(3) 0.06(4)
F11A 0.13(3) 0.044(13) 0.08(2) -0.013(12) 0.020(18) 0.025(14)
F12A 0.169(9) 0.088(7) 0.055(7) 0.004(5) 0.052(7) 0.081(7)
B5 0.127(10) 0.037(5) 0.054(6) 0.004(4) 0.043(6) 0.028(5)
F17 0.326(13) 0.069(4) 0.113(6) 0.051(4) 0.107(7) 0.075(6)
F18 0.171(8) 0.143(7) 0.070(5) 0.020(4) 0.021(5) 0.032(6)
F19 0.304(12) 0.056(4) 0.091(5) -0.014(3) 0.073(6) 0.046(5)
F20 0.121(6) 0.140(7) 0.118(6) -0.041(5) 0.040(5) 0.021(5)
B6 0.069(6) 0.036(4) 0.036(4) 0.003(3) 0.021(4) 0.017(4)
F21 0.099(4) 0.090(4) 0.074(4) -0.036(3) 0.028(3) 0.016(3)
F22 0.128(6) 0.085(5) 0.081(5) 0.039(4) 0.041(4) 0.062(5)
F23 0.052(5) 0.198(11) 0.263(16) -0.193(12) 0.035(7) -0.016(6)
F24 0.191(11) 0.076(5) 0.097(6) 0.045(5) 0.085(7) 0.043(6)
F22A 0.128(6) 0.085(5) 0.081(5) 0.039(4) 0.041(4) 0.062(5)
F23A 0.052(5) 0.198(11) 0.263(16) -0.193(12) 0.035(7) -0.016(6)
F24A 0.191(11) 0.076(5) 0.097(6) 0.045(5) 0.085(7) 0.043(6)
B7 0.233(19) 0.043(6) 0.077(8) 0.027(6) 0.093(11) 0.063(9)
F25 0.269(11) 0.061(4) 0.111(5) -0.013(4) 0.100(6) 0.052(5)
F26 0.203(10) 0.093(5) 0.193(10) -0.012(6) 0.063(8) 0.057(6)
F27 0.222(10) 0.102(5) 0.128(7) 0.037(5) 0.087(7) 0.056(6)
F28 0.51(2) 0.096(5) 0.055(4) 0.037(4) 0.096(7) 0.139(9)
B8 0.126(11) 0.054(6) 0.043(6) 0.003(4) 0.023(6) 0.037(6)
F29 0.129(8) 0.195(10) 0.303(15) 0.157(11) 0.080(9) 0.075(7)
F30 0.34(3) 0.079(7) 0.081(9) -0.008(6) 0.085(11) 0.108(11)
F31 0.183(12) 0.100(9) 0.044(5) 0.015(5) 0.029(6) 0.040(8)
F32 0.27(2) 0.066(7) 0.078(9) 0.041(6) 0.072(11) 0.097(10)
F31A 0.13(2) 0.13(3) 0.21(4) -0.10(3) -0.04(2) 0.06(2)
F30A 0.14(3) 0.11(3) 0.41(8) 0.09(4) 0.16(4) 0.06(2)
F32A 0.38(7) 0.20(5) 0.06(2) 0.04(2) 0.02(3) 0.03(5)

loop_
_atom_type_symbol
_atom_type_description
_atom_type_scat_dispersion_real
_atom_type_scat_dispersion_imag
_atom_type_scat_source
C C 0.0033 0.0016 'International Tables Vol C Tables 4.2.6.8 and 6.1.1.4'
H H 0.0000 0.0000 'International Tables Vol C Tables 4.2.6.8 and 6.1.1.4'
B B 0.0013 0.0007 'International Tables Vol C Tables 4.2.6.8 and 6.1.1.4'
F F 0.0171 0.0103 'International Tables Vol C Tables 4.2.6.8 and 6.1.1.4'
Fe Fe 0.3463 0.8444 'International Tables Vol C Tables 4.2.6.8 and 6.1.1.4'
N N 0.0061 0.0033 'International Tables Vol C Tables 4.2.6.8 and 6.1.1.4'

loop_
_geom_angle_atom_site_label_1
_geom_angle_atom_site_label_2
_geom_angle_atom_site_label_3
_geom_angle
_geom_angle_site_symmetry_1
_geom_angle_site_symmetry_3
_geom_angle_publ_flag
N20 Fe1 N12 177.68(19) . . ?
N20 Fe1 N33 89.31(19) . . ?
N12 Fe1 N33 88.4(2) . . ?
N20 Fe1 N35 90.6(2) . . ?
N12 Fe1 N35 91.6(2) . . ?
N33 Fe1 N35 179.5(2) . . ?
N20 Fe1 N4 89.92(18) . . ?
N12 Fe1 N4 89.54(18) . . ?
N33 Fe1 N4 90.41(19) . . ?
N35 Fe1 N4 89.06(19) . . ?
N20 Fe1 N28 91.47(19) . . ?
N12 Fe1 N28 89.05(18) . . ?
N33 Fe1 N28 89.27(19) . . ?
N35 Fe1 N28 91.26(19) . . ?
N4 Fe1 N28 178.57(18) . . ?
N55 Fe2 N48 92.8(2) . . ?
N55 Fe2 N53 177.9(2) . . ?
N48 Fe2 N53 89.2(2) . . ?
N55 Fe2 N40 88.1(2) . . ?
N48 Fe2 N40 177.92(19) . . ?
N53 Fe2 N40 89.94(19) . . ?
N55 Fe2 N32 90.3(2) . . ?
N48 Fe2 N32 89.92(18) . . ?
N53 Fe2 N32 90.4(2) . . ?
N40 Fe2 N32 91.97(18) . . ?
N55 Fe2 N8 89.5(2) . 1_556 ?
N48 Fe2 N8 88.23(18) . 1_556 ?
N53 Fe2 N8 89.9(2) . 1_556 ?
N40 Fe2 N8 89.88(18) . 1_556 ?
N32 Fe2 N8 178.13(18) . 1_556 ?
N73 Fe3 N75 176.1(2) . . ?
N73 Fe3 N60 91.7(2) . . ?
N75 Fe3 N60 88.9(2) . . ?
N73 Fe3 N44 92.2(2) . . ?
N75 Fe3 N44 91.6(2) . . ?
N60 Fe3 N44 86.93(18) . . ?
N73 Fe3 N52 88.2(2) . 1_545 ?
N75 Fe3 N52 88.0(2) . 1_545 ?
N60 Fe3 N52 90.11(18) . 1_545 ?
N44 Fe3 N52 177.03(19) . 1_545 ?
N73 Fe3 N68 88.1(2) . . ?
N75 Fe3 N68 91.4(2) . . ?
N60 Fe3 N68 177.89(18) . . ?
N44 Fe3 N68 90.97(19) . . ?
N52 Fe3 N68 91.98(19) 1_545 . ?
N77 Fe4 N72 91.32(19) . . ?
N77 Fe4 N79 176.8(2) . . ?
N72 Fe4 N79 91.2(2) . . ?
N77 Fe4 N24 91.2(2) . 1_546 ?
N72 Fe4 N24 88.07(18) . 1_546 ?
N79 Fe4 N24 90.76(19) . 1_546 ?
N77 Fe4 N16 87.98(19) . 1_556 ?
N72 Fe4 N16 89.80(18) . 1_556 ?
N79 Fe4 N16 90.17(19) . 1_556 ?
N24 Fe4 N16 177.69(19) 1_546 1_556 ?
N77 Fe4 N64 88.0(2) . 1_556 ?
N72 Fe4 N64 179.20(19) . 1_556 ?
N79 Fe4 N64 89.4(2) . 1_556 ?
N24 Fe4 N64 91.47(18) 1_546 1_556 ?
N16 Fe4 N64 90.66(18) 1_556 1_556 ?
N4 C1 N1 109.0(5) . . ?
N4 C1 H1 125.5 . . ?
N1 C1 H1 125.5 . . ?
N8 C2 N5 109.6(6) . . ?
N8 C2 H2 125.2 . . ?
N5 C2 H2 125.2 . . ?
N1 C3 N5 110.5(5) . . ?
N1 C3 H3A 109.5 . . ?
N5 C3 H3A 109.5 . . ?
N1 C3 H3B 109.5 . . ?
N5 C3 H3B 109.5 . . ?
H3A C3 H3B 108.1 . . ?
C1 N1 N2 107.6(5) . . ?
C1 N1 C3 131.2(6) . . ?
N2 N1 C3 121.1(5) . . ?
N3 N2 N1 107.3(6) . . ?
N2 N3 N4 110.5(6) . . ?
C1 N4 N3 105.6(5) . . ?
C1 N4 Fe1 130.9(4) . . ?
N3 N4 Fe1 123.5(4) . . ?
C2 N5 N6 108.1(5) . . ?
C2 N5 C3 129.8(6) . . ?
N6 N5 C3 122.0(5) . . ?
N7 N6 N5 106.2(5) . . ?
N6 N7 N8 110.7(5) . . ?
C2 N8 N7 105.4(5) . . ?
C2 N8 Fe2 130.6(4) . 1_554 ?
N7 N8 Fe2 124.0(4) . 1_554 ?
N12 C4 N9 108.1(5) . . ?
N12 C4 H4 125.9 . . ?
N9 C4 H4 125.9 . . ?
N16 C5 N13 108.6(5) . . ?
N16 C5 H5 125.7 . . ?
N13 C5 H5 125.7 . . ?
N13 C6 N9 109.9(5) . . ?
N13 C6 H6A 109.7 . . ?
N9 C6 H6A 109.7 . . ?
N13 C6 H6B 109.7 . . ?
N9 C6 H6B 109.7 . . ?
H6A C6 H6B 108.2 . . ?
C4 N9 N10 109.1(5) . . ?
C4 N9 C6 130.0(5) . . ?
N10 N9 C6 120.7(5) . . ?
N11 N10 N9 106.6(5) . . ?
N10 N11 N12 110.2(5) . . ?
C4 N12 N11 106.0(5) . . ?
C4 N12 Fe1 132.4(4) . . ?
N11 N12 Fe1 121.6(4) . . ?
C5 N13 N14 108.6(5) . . ?
C5 N13 C6 131.2(6) . . ?
N14 N13 C6 120.0(5) . . ?
N15 N14 N13 106.0(5) . . ?
N14 N15 N16 110.5(5) . . ?
C5 N16 N15 106.2(5) . . ?
C5 N16 Fe4 129.5(4) . 1_554 ?
N15 N16 Fe4 124.0(4) . 1_554 ?
N20 C7 N17 108.5(5) . . ?
N20 C7 H7 125.8 . . ?
N17 C7 H7 125.8 . . ?
N24 C8 N21 108.1(5) . . ?
N24 C8 H8 125.9 . . ?
N21 C8 H8 125.9 . . ?
N21 C9 N17 112.2(5) . . ?
N21 C9 H9B 109.2 . . ?
N17 C9 H9B 109.2 . . ?
N21 C9 H9A 109.2 . . ?
N17 C9 H9A 109.2 . . ?
H9B C9 H9A 107.9 . . ?
C7 N17 N18 108.4(5) . . ?
C7 N17 C9 131.0(5) . . ?
N18 N17 C9 120.4(5) . . ?
N19 N18 N17 107.2(5) . . ?
N18 N19 N20 109.9(5) . . ?
C7 N20 N19 106.0(5) . . ?
C7 N20 Fe1 132.5(4) . . ?
N19 N20 Fe1 121.4(4) . . ?
N22 N21 C8 108.5(5) . . ?
N22 N21 C9 120.7(5) . . ?
C8 N21 C9 130.4(5) . . ?
N23 N22 N21 107.5(5) . . ?
N22 N23 N24 110.1(5) . . ?
C8 N24 N23 105.8(5) . . ?
C8 N24 Fe4 133.8(4) . 1_564 ?
N23 N24 Fe4 120.4(4) . 1_564 ?
N25 C10 N28 109.9(6) . . ?
N25 C10 H10 125.0 . . ?
N28 C10 H10 125.0 . . ?
N32 C11 N29 108.6(5) . . ?
N32 C11 H11 125.7 . . ?
N29 C11 H11 125.7 . . ?
N25 C12 N29 111.4(5) . . ?
N25 C12 H12A 109.4 . . ?
N29 C12 H12A 109.4 . . ?
N25 C12 H12B 109.4 . . ?
N29 C12 H12B 109.4 . . ?
H12A C12 H12B 108.0 . . ?
C10 N25 N26 107.9(5) . . ?
C10 N25 C12 131.6(6) . . ?
N26 N25 C12 120.4(6) . . ?
N27 N26 N25 107.3(6) . . ?
N26 N27 N28 110.2(6) . . ?
C10 N28 N27 104.7(5) . . ?
C10 N28 Fe1 131.9(4) . . ?
N27 N28 Fe1 123.4(4) . . ?
C11 N29 N30 108.3(5) . . ?
C11 N29 C12 130.3(6) . . ?
N30 N29 C12 121.1(6) . . ?
N31 N30 N29 106.9(5) . . ?
N30 N31 N32 110.3(6) . . ?
C11 N32 N31 105.9(5) . . ?
C11 N32 Fe2 130.2(4) . . ?
N31 N32 Fe2 123.9(4) . . ?
N33 C13 C14 177.8(7) . . ?
C13 C14 C15 111.6(6) . . ?
C13 C14 H14A 109.3 . . ?
C15 C14 H14A 109.3 . . ?
C13 C14 H14B 109.3 . . ?
C15 C14 H14B 109.3 . . ?
H14A C14 H14B 108.0 . . ?
C16 C15 C14 112.9(7) . . ?
C16 C15 H15B 109.0 . . ?
C14 C15 H15B 109.0 . . ?
C16 C15 H15A 109.0 . . ?
C14 C15 H15A 109.0 . . ?
H15B C15 H15A 107.8 . . ?
C17 C16 C15 110.9(8) . . ?
C17 C16 H16A 109.5 . . ?
C15 C16 H16A 109.5 . . ?
C17 C16 H16B 109.5 . . ?
C15 C16 H16B 109.5 . . ?
H16A C16 H16B 108.0 . . ?
N34 C17 C16 175.8(11) . . ?
C13 N33 Fe1 170.5(5) . . ?
N35 C18 C19 176.8(8) . . ?
C20 C19 C18 117.7(12) . . ?
C18 C19 C20A 98(2) . . ?
C20 C19 H19A 107.9 . . ?
C18 C19 H19A 107.9 . . ?
C20 C19 H19B 107.9 . . ?
C18 C19 H19B 107.9 . . ?
H19A C19 H19B 107.2 . . ?
C18 C19 H19C 112.2 . . ?
C20A C19 H19C 112.2 . . ?
C18 C19 H19D 112.2 . . ?
C20A C19 H19D 112.2 . . ?
H19C C19 H19D 109.8 . . ?
C19 C20 C21 112.0(13) . . ?
C19 C20 H20B 109.2 . . ?
C21 C20 H20B 109.2 . . ?
C19 C20 H20A 109.2 . . ?
C21 C20 H20A 109.2 . . ?
H20B C20 H20A 107.9 . . ?
C22 C21 C20 114.6(14) . . ?
C22 C21 H21A 108.6 . . ?
C20 C21 H21A 108.6 . . ?
C22 C21 H21B 108.6 . . ?
C20 C21 H21B 108.6 . . ?
H21A C21 H21B 107.6 . . ?
C21A C20A C19 112(4) . . ?
C21A C20A H20C 109.3 . . ?
C19 C20A H20C 109.3 . . ?
C21A C20A H20D 109.3 . . ?
C19 C20A H20D 109.3 . . ?
H20C C20A H20D 107.9 . . ?
C22 C21A C20A 94(4) . . ?
C22 C21A H21C 113.0 . . ?
C20A C21A H21C 113.0 . . ?
C22 C21A H21D 113.0 . . ?
C20A C21A H21D 113.0 . . ?
H21C C21A H21D 110.4 . . ?
N36 C22 C21 174.4(17) . . ?
N36 C22 C21A 154(3) . . ?
C18 N35 Fe1 172.9(5) . . ?
N40 C23 N37 109.0(6) . . ?
N40 C23 N38 79(2) . . ?
N37 C23 N38 34(3) . . ?
N40 C23 H23 125.5 . . ?
N37 C23 H23 125.5 . . ?
N38 C23 H23 151.0 . . ?
N44 C24 N41 108.5(5) . . ?
N44 C24 H24 125.7 . . ?
N41 C24 H24 125.7 . . ?
N41 C25 N37 112.3(5) . . ?
N41 C25 H25B 109.1 . . ?
N37 C25 H25B 109.1 . . ?
N41 C25 H25A 109.1 . . ?
N37 C25 H25A 109.1 . . ?
H25B C25 H25A 107.9 . . ?
N38 N37 C23 107(4) . . ?
C23 N37 N38A 107.9(6) . . ?
N38 N37 C25 118(4) . . ?
C23 N37 C25 131.2(6) . . ?
N38A N37 C25 120.5(6) . . ?
N37 N38 N39 114(7) . . ?
N37 N38 C23 40(2) . . ?
N39 N38 C23 83(4) . . ?
N40 N39 N38 78(5) . . ?
N39A N38A N37 104.1(12) . . ?
N38A N39A N40 114.3(17) . . ?
C23 N40 N39A 104.7(8) . . ?
C23 N40 N39 118(3) . . ?
C23 N40 Fe2 132.1(4) . . ?
N39A N40 Fe2 123.1(7) . . ?
N39 N40 Fe2 110(3) . . ?
N42 N41 C24 107.5(5) . . ?
N42 N41 C25 121.1(5) . . ?
C24 N41 C25 131.1(6) . . ?
N43 N42 N41 108.6(6) . . ?
N42 N43 N44 109.1(6) . . ?
C24 N44 N43 106.3(5) . . ?
C24 N44 Fe3 132.3(4) . . ?
N43 N44 Fe3 121.4(4) . . ?
N48 C26 N45 109.2(5) . . ?
N48 C26 H26 125.4 . . ?
N45 C26 H26 125.4 . . ?
N52 C27 N49 108.2(6) . . ?
N52 C27 H27 125.9 . . ?
N49 C27 H27 125.9 . . ?
N45 C28 N49 110.0(5) . . ?
N45 C28 H28A 109.7 . . ?
N49 C28 H28A 109.7 . . ?
N45 C28 H28B 109.7 . . ?
N49 C28 H28B 109.7 . . ?
H28A C28 H28B 108.2 . . ?
C26 N45 N46 107.4(5) . . ?
C26 N45 C28 131.1(6) . . ?
N46 N45 C28 121.5(5) . . ?
N47 N46 N45 106.8(5) . . ?
N46 N47 N48 110.6(6) . . ?
C26 N48 N47 106.1(5) . . ?
C26 N48 Fe2 131.2(4) . . ?
N47 N48 Fe2 122.8(4) . . ?
C27 N49 N50 108.9(5) . . ?
C27 N49 C28 129.9(6) . . ?
N50 N49 C28 120.9(5) . . ?
N51 N50 N49 106.0(5) . . ?
N50 N51 N52 110.6(6) . . ?
C27 N52 N51 106.4(5) . . ?
C27 N52 Fe3 129.3(4) . 1_565 ?
N51 N52 Fe3 124.2(4) . 1_565 ?
N53 C29 C30 177.0(7) . . ?
C29 C30 C31 112.3(7) . . ?
C29 C30 H30A 109.2 . . ?
C31 C30 H30A 109.2 . . ?
C29 C30 H30B 109.2 . . ?
C31 C30 H30B 109.2 . . ?
H30A C30 H30B 107.9 . . ?
C30 C31 C32 113.0(8) . . ?
C30 C31 H31A 109.0 . . ?
C32 C31 H31A 109.0 . . ?
C30 C31 H31B 109.0 . . ?
C32 C31 H31B 109.0 . . ?
H31A C31 H31B 107.8 . . ?
C33 C32 C31 111.4(9) . . ?
C33 C32 H32A 109.3 . . ?
C31 C32 H32A 109.3 . . ?
C33 C32 H32B 109.3 . . ?
C31 C32 H32B 109.3 . . ?
H32A C32 H32B 108.0 . . ?
N54 C33 C32 175.5(13) . . ?
C29 N53 Fe2 168.8(5) . . ?
N55 C34 C35 172.3(12) . . ?
N55 C34 C35A 151.6(16) . . ?
C34 C35 C36 107.9(12) . . ?
C34 C35 H35A 110.1 . . ?
C36 C35 H35A 110.1 . . ?
C34 C35 H35B 110.1 . . ?
C36 C35 H35B 110.1 . . ?
H35A C35 H35B 108.4 . . ?
C35 C36 C37 112.6(13) . . ?
C35 C36 H36A 109.1 . . ?
C37 C36 H36A 109.1 . . ?
C35 C36 H36B 109.1 . . ?
C37 C36 H36B 109.1 . . ?
H36A C36 H36B 107.8 . . ?
C36A C35A C34 105(2) . . ?
C36A C35A H35C 110.7 . . ?
C34 C35A H35C 110.7 . . ?
C36A C35A H35D 110.7 . . ?
C34 C35A H35D 110.7 . . ?
H35C C35A H35D 108.8 . . ?
C37 C36A C35A 109(3) . . ?
C37 C36A H36C 110.0 . . ?
C35A C36A H36C 110.0 . . ?
C37 C36A H36D 110.0 . . ?
C35A C36A H36D 110.0 . . ?
H36C C36A H36D 108.3 . . ?
C36A C37 C38 131.7(16) . . ?
C38 C37 C36 104.0(10) . . ?
C38 C37 H37A 111.0 . . ?
C36 C37 H37A 111.0 . . ?
C38 C37 H37B 111.0 . . ?
C36 C37 H37B 111.0 . . ?
H37A C37 H37B 109.0 . . ?
C36A C37 H37C 104.3 . . ?
C38 C37 H37C 104.3 . . ?
C36A C37 H37D 104.3 . . ?
C38 C37 H37D 104.3 . . ?
H37C C37 H37D 105.6 . . ?
N56A C38 C37 140(4) . . ?
N56 C38 C37 171(2) . . ?
C34 N55 Fe2 168.2(6) . . ?
N60 C39 N57 108.5(6) . . ?
N60 C39 H39 125.8 . . ?
N57 C39 H39 125.8 . . ?
N61 C40 N64 108.3(6) . . ?
N61 C40 H40 125.9 . . ?
N64 C40 H40 125.9 . . ?
N61 C41 N57 111.0(5) . . ?
N61 C41 H41A 109.4 . . ?
N57 C41 H41A 109.4 . . ?
N61 C41 H41B 109.4 . . ?
N57 C41 H41B 109.4 . . ?
H41A C41 H41B 108.0 . . ?
C39 N57 N58 108.6(5) . . ?
C39 N57 C41 129.9(6) . . ?
N58 N57 C41 121.2(5) . . ?
N59 N58 N57 106.4(6) . . ?
N58 N59 N60 110.8(6) . . ?
C39 N60 N59 105.7(5) . . ?
C39 N60 Fe3 128.2(4) . . ?
N59 N60 Fe3 125.9(4) . . ?
C40 N61 N62 108.9(5) . . ?
C40 N61 C41 129.9(6) . . ?
N62 N61 C41 121.1(6) . . ?
N63 N62 N61 106.3(6) . . ?
N62 N63 N64 110.3(6) . . ?
C40 N64 N63 106.2(5) . . ?
C40 N64 Fe4 129.7(4) . 1_554 ?
N63 N64 Fe4 124.1(4) . 1_554 ?
N68 C42 N65 108.4(6) . . ?
N68 C42 H42 125.8 . . ?
N65 C42 H42 125.8 . . ?
N72 C43 N69 108.4(6) . . ?
N72 C43 H43 125.8 . . ?
N69 C43 H43 125.8 . . ?
N69 C44 N65 111.8(5) . . ?
N69 C44 H44B 109.3 . . ?
N65 C44 H44B 109.3 . . ?
N69 C44 H44A 109.3 . . ?
N65 C44 H44A 109.3 . . ?
H44B C44 H44A 107.9 . . ?
C42 N65 N66 109.1(5) . . ?
C42 N65 C44 129.8(6) . . ?
N66 N65 C44 120.8(5) . . ?
N67 N66 N65 106.3(6) . . ?
N66 N67 N68 110.3(5) . . ?
C42 N68 N67 105.8(5) . . ?
C42 N68 Fe3 129.6(4) . . ?
N67 N68 Fe3 124.5(4) . . ?
C43 N69 N70 108.7(5) . . ?
C43 N69 C44 130.7(6) . . ?
N70 N69 C44 120.2(5) . . ?
N71 N70 N69 106.3(6) . . ?
N70 N71 N72 110.3(6) . . ?
C43 N72 N71 106.3(5) . . ?
C43 N72 Fe4 129.3(4) . . ?
N71 N72 Fe4 124.3(4) . . ?
N73 C45 C46 179.6(8) . . ?
C45 C46 C47 114.0(6) . . ?
C45 C46 H46A 108.8 . . ?
C47 C46 H46A 108.8 . . ?
C45 C46 H46B 108.8 . . ?
C47 C46 H46B 108.8 . . ?
H46A C46 H46B 107.7 . . ?
C48 C47 C46 114.0(7) . . ?
C48 C47 H47A 108.8 . . ?
C46 C47 H47A 108.8 . . ?
C48 C47 H47B 108.8 . . ?
C46 C47 H47B 108.8 . . ?
H47A C47 H47B 107.7 . . ?
C49 C48 C47 110.7(8) . . ?
C49 C48 H48A 109.5 . . ?
C47 C48 H48A 109.5 . . ?
C49 C48 H48B 109.5 . . ?
C47 C48 H48B 109.5 . . ?
H48A C48 H48B 108.1 . . ?
N74 C49 C48 176.7(11) . . ?
C45 N73 Fe3 155.0(5) . . ?
N75 C50 C51 177.6(8) . . ?
C50 C51 C52 119.2(10) . . ?
C50 C51 C52A 98.9(11) . . ?
C50 C51 H51A 107.5 . . ?
C52 C51 H51A 107.5 . . ?
C50 C51 H51B 107.5 . . ?
C52 C51 H51B 107.5 . . ?
H51A C51 H51B 107.0 . . ?
C50 C51 H51C 112.0 . . ?
C52A C51 H51C 112.0 . . ?
C50 C51 H51D 112.0 . . ?
C52A C51 H51D 112.0 . . ?
H51C C51 H51D 109.7 . . ?
C51 C52 C53 112.6(13) . . ?
C51 C52 H52B 109.1 . . ?
C53 C52 H52B 109.1 . . ?
C51 C52 H52A 109.1 . . ?
C53 C52 H52A 109.1 . . ?
H52B C52 H52A 107.8 . . ?
C53A C52A C51 105.3(19) . . ?
C53A C52A H52C 110.7 . . ?
C51 C52A H52C 110.7 . . ?
C53A C52A H52D 110.7 . . ?
C51 C52A H52D 110.7 . . ?
H52C C52A H52D 108.8 . . ?
C54 C53 C52 110.0(13) . . ?
C54 C53 H53A 109.7 . . ?
C52 C53 H53A 109.7 . . ?
C54 C53 H53B 109.7 . . ?
C52 C53 H53B 109.7 . . ?
H53A C53 H53B 108.2 . . ?
N76 C54 C53 171(2) . . ?
C54A C53A C52A 111(2) . . ?
C54A C53A H53C 109.4 . . ?
C52A C53A H53C 109.4 . . ?
C54A C53A H53D 109.4 . . ?
C52A C53A H53D 109.4 . . ?
H53C C53A H53D 108.0 . . ?
N76A C54A C53A 164(5) . . ?
C50 N75 Fe3 165.3(5) . . ?
N77 C55 C56 179.7(8) . . ?
C55 C56 C57 113.1(6) . . ?
C55 C56 H56A 109.0 . . ?
C57 C56 H56A 109.0 . . ?
C55 C56 H56B 109.0 . . ?
C57 C56 H56B 109.0 . . ?
H56A C56 H56B 107.8 . . ?
C58 C57 C56 113.6(7) . . ?
C58 C57 H57B 108.8 . . ?
C56 C57 H57B 108.8 . . ?
C58 C57 H57A 108.8 . . ?
C56 C57 H57A 108.8 . . ?
H57B C57 H57A 107.7 . . ?
C59 C58 C57 111.2(7) . . ?
C59 C58 H58A 109.4 . . ?
C57 C58 H58A 109.4 . . ?
C59 C58 H58B 109.4 . . ?
C57 C58 H58B 109.4 . . ?
H58A C58 H58B 108.0 . . ?
N78 C59 C58 177.4(9) . . ?
C55 N77 Fe4 154.7(5) . . ?
N79 C60 C61 174.5(9) . . ?
C60 C61 C62 113.9(10) . . ?
C60 C61 H61A 108.8 . . ?
C62 C61 H61A 108.8 . . ?
C60 C61 H61B 108.8 . . ?
C62 C61 H61B 108.8 . . ?
H61A C61 H61B 107.7 . . ?
C63 C62 C61 113.5(10) . . ?
C63 C62 H62A 108.9 . . ?
C61 C62 H62A 108.9 . . ?
C63 C62 H62B 108.9 . . ?
C61 C62 H62B 108.9 . . ?
H62A C62 H62B 107.7 . . ?
C64 C63 C62 112.0(14) . . ?
C64 C63 H63A 109.2 . . ?
C62 C63 H63A 109.2 . . ?
C64 C63 H63B 109.2 . . ?
C62 C63 H63B 109.2 . . ?
H63A C63 H63B 107.9 . . ?
N80 C64 C63 178.3(19) . . ?
C60 N79 Fe4 167.2(6) . . ?
N81 C65 C66 176.2(13) . . ?
C67 C66 C65 121.9(13) . . ?
C67 C66 H66A 106.9 . . ?
C65 C66 H66A 106.9 . . ?
C67 C66 H66B 106.9 . . ?
C65 C66 H66B 106.9 . . ?
H66A C66 H66B 106.7 . . ?
C66 C67 C68 113.1(12) . . ?
C66 C67 H67A 109.0 . . ?
C68 C67 H67A 109.0 . . ?
C66 C67 H67B 109.0 . . ?
C68 C67 H67B 109.0 . . ?
H67A C67 H67B 107.8 . . ?
C69 C68 C67 110.1(11) . . ?
C69 C68 H68A 109.6 . . ?
C67 C68 H68A 109.6 . . ?
C69 C68 H68B 109.6 . . ?
C67 C68 H68B 109.6 . . ?
H68A C68 H68B 108.2 . . ?
N82 C69 C68 177.3(13) . . ?
N83 C70 C71 168(3) . . ?
C70 C71 C72 115(2) . . ?
C70 C71 H71A 108.5 . . ?
C72 C71 H71A 108.5 . . ?
C70 C71 H71B 108.5 . . ?
C72 C71 H71B 108.5 . . ?
H71A C71 H71B 107.5 . . ?
C71 C72 C73 109(2) . . ?
C71 C72 H72A 109.8 . . ?
C73 C72 H72A 109.8 . . ?
C71 C72 H72B 109.8 . . ?
C73 C72 H72B 109.8 . . ?
H72A C72 H72B 108.2 . . ?
C74 C73 C72 98(2) . . ?
C74 C73 H73B 112.1 . . ?
C72 C73 H73B 112.1 . . ?
C74 C73 H73A 112.1 . . ?
C72 C73 H73A 112.1 . . ?
H73B C73 H73A 109.7 . . ?
N83 C70A C71A 172(3) . . ?
C72A C71A C70A 114(2) . . ?
C72A C71A H71C 108.9 . . ?
C70A C71A H71C 108.9 . . ?
C72A C71A H71D 108.9 . . ?
C70A C71A H71D 108.9 . . ?
H71C C71A H71D 107.7 . . ?
C73A C72A C71A 124(2) . . ?
C73A C72A H72C 106.4 . . ?
C71A C72A H72C 106.4 . . ?
C73A C72A H72D 106.4 . . ?
C71A C72A H72D 106.4 . . ?
H72C C72A H72D 106.5 . . ?
C72A C73A C74 130(2) . . ?
C72A C73A H73C 104.7 . . ?
C74 C73A H73C 104.7 . . ?
C72A C73A H73D 104.7 . . ?
C74 C73A H73D 104.7 . . ?
H73C C73A H73D 105.7 . . ?
N84 C74 C73A 165.6(16) . . ?
N84 C74 C73 161.6(18) . . ?
N85 C75 C76 177.4(11) . . ?
C75 C76 C77 111.9(9) . . ?
C75 C76 H76A 109.2 . . ?
C77 C76 H76A 109.2 . . ?
C75 C76 H76B 109.2 . . ?
C77 C76 H76B 109.2 . . ?
H76A C76 H76B 107.9 . . ?
C78 C77 C76 110.7(8) . . ?
C78 C77 H77A 109.5 . . ?
C76 C77 H77A 109.5 . . ?
C78 C77 H77B 109.5 . . ?
C76 C77 H77B 109.5 . . ?
H77A C77 H77B 108.1 . . ?
C77 C78 C79 114.8(9) . . ?
C77 C78 H78B 108.6 . . ?
C79 C78 H78B 108.6 . . ?
C77 C78 H78A 108.6 . . ?
C79 C78 H78A 108.6 . . ?
H78B C78 H78A 107.6 . . ?
N86 C79 C78 179.4(12) . . ?
N87 C80 C81 173(3) . . ?
C80 C81 C82 122(3) . . ?
C80 C81 H81A 106.9 . . ?
C82 C81 H81A 106.9 . . ?
C80 C81 H81B 106.9 . . ?
C82 C81 H81B 106.9 . . ?
H81A C81 H81B 106.7 . . ?
C83 C82 C81 132(6) . . ?
C83 C82 H82A 104.2 . . ?
C81 C82 H82A 104.2 . . ?
C83 C82 H82B 104.2 . . ?
C81 C82 H82B 104.2 . . ?
H82A C82 H82B 105.5 . . ?
C82 C83 C84 117(4) . . ?
C82 C83 H83A 108.0 . . ?
C84 C83 H83A 108.0 . . ?
C82 C83 H83B 108.0 . . ?
C84 C83 H83B 108.0 . . ?
H83A C83 H83B 107.3 . . ?
N88 C84 C83 179(5) . . ?
N87A C80A C81A 173(10) . . ?
C82A C81A C80A 108(3) . . ?
C82A C81A H81D 110.0 . . ?
C80A C81A H81D 110.0 . . ?
C82A C81A H81C 110.0 . . ?
C80A C81A H81C 110.0 . . ?
H81D C81A H81C 108.4 . . ?
C83A C82A C81A 117.9(18) . . ?
C83A C82A H82C 107.8 . . ?
C81A C82A H82C 107.8 . . ?
C83A C82A H82D 107.8 . . ?
C81A C82A H82D 107.8 . . ?
H82C C82A H82D 107.2 . . ?
C84A C83A C82A 114.8(19) . . ?
C84A C83A H83C 108.6 . . ?
C82A C83A H83C 108.6 . . ?
C84A C83A H83D 108.6 . . ?
C82A C83A H83D 108.6 . . ?
H83C C83A H83D 107.5 . . ?
N88A C84A C83A 176(4) . . ?
F4 B1 F2 110.8(10) . . ?
F4 B1 F1 112.7(8) . . ?
F2 B1 F1 110.7(11) . . ?
F4 B1 F3 114.5(11) . . ?
F2 B1 F3 101.0(10) . . ?
F1 B1 F3 106.6(8) . . ?
F8 B2 F7 111.5(9) . . ?
F8 B2 F6 111.0(7) . . ?
F7 B2 F6 111.3(8) . . ?
F8 B2 F5 108.0(8) . . ?
F7 B2 F5 105.8(7) . . ?
F6 B2 F5 109.2(9) . . ?
F10A B3 F12A 119(2) . . ?
F10A B3 F9 112.4(18) . . ?
F12A B3 F9 125(2) . . ?
F9 B3 F10 109.7(7) . . ?
F9 B3 F11 113.8(8) . . ?
F10 B3 F11 107.8(8) . . ?
F9 B3 F12 109.9(7) . . ?
F10 B3 F12 106.4(9) . . ?
F11 B3 F12 108.9(8) . . ?
F10A B3 F11A 110(3) . . ?
F12A B3 F11A 86(2) . . ?
F9 B3 F11A 96.0(14) . . ?
F13 B4 F14 109.49(9) . . ?
F13 B4 F15 109.50(9) . . ?
F14 B4 F15 109.45(9) . . ?
F13 B4 F16 109.46(9) . . ?
F14 B4 F16 109.46(9) . . ?
F15 B4 F16 109.48(9) . . ?
F13A B4A F16A 109.50(9) . . ?
F13A B4A F15A 109.47(9) . . ?
F16A B4A F15A 109.48(9) . . ?
F13A B4A F14A 109.43(9) . . ?
F16A B4A F14A 109.47(9) . . ?
F15A B4A F14A 109.47(9) . . ?
F19 B5 F17 113.6(9) . . ?
F19 B5 F18 111.0(10) . . ?
F17 B5 F18 109.0(11) . . ?
F19 B5 F20 111.2(10) . . ?
F17 B5 F20 114.7(10) . . ?
F18 B5 F20 96.0(8) . . ?
F23A B6 F22A 100(3) . . ?
F23A B6 F21 109(3) . . ?
F22A B6 F21 117.8(18) . . ?
F23A B6 F24A 108(4) . . ?
F22A B6 F24A 113(3) . . ?
F21 B6 F24A 108.4(18) . . ?
F21 B6 F23 113.0(8) . . ?
F21 B6 F24 110.4(7) . . ?
F23 B6 F24 110.1(10) . . ?
F21 B6 F22 115.0(8) . . ?
F23 B6 F22 105.9(9) . . ?
F24 B6 F22 101.9(8) . . ?
F28 B7 F25 111.4(9) . . ?
F28 B7 F27 112.1(16) . . ?
F25 B7 F27 110.2(10) . . ?
F28 B7 F26 108.8(11) . . ?
F25 B7 F26 111.3(15) . . ?
F27 B7 F26 102.8(9) . . ?
F31 B8 F30 115.3(13) . . ?
F31 B8 F32 118.2(12) . . ?
F30 B8 F32 113.5(11) . . ?
F32A B8 F30A 119(4) . . ?
F32A B8 F29 94(3) . . ?
F31 B8 F29 88.1(10) . . ?
F30 B8 F29 109.1(14) . . ?
F32 B8 F29 109.2(13) . . ?
F30A B8 F29 113.4(17) . . ?
F32A B8 F31A 108(3) . . ?
F30A B8 F31A 94(2) . . ?
F29 B8 F31A 130.0(19) . . ?

loop_
_geom_bond_atom_site_label_1
_geom_bond_atom_site_label_2
_geom_bond_distance
_geom_bond_site_symmetry_2
_geom_bond_publ_flag
Fe1 N20 2.160(5) . ?
Fe1 N12 2.169(5) . ?
Fe1 N33 2.173(6) . ?
Fe1 N35 2.174(5) . ?
Fe1 N4 2.176(5) . ?
Fe1 N28 2.187(5) . ?
Fe2 N55 2.143(5) . ?
Fe2 N48 2.161(5) . ?
Fe2 N53 2.169(5) . ?
Fe2 N40 2.170(5) . ?
Fe2 N32 2.173(5) . ?
Fe2 N8 2.178(5) 1_556 ?
Fe3 N73 2.151(5) . ?
Fe3 N75 2.158(5) . ?
Fe3 N60 2.168(5) . ?
Fe3 N44 2.185(5) . ?
Fe3 N52 2.188(5) 1_545 ?
Fe3 N68 2.189(5) . ?
Fe4 N77 2.146(5) . ?
Fe4 N72 2.168(5) . ?
Fe4 N79 2.175(6) . ?
Fe4 N24 2.188(5) 1_546 ?
Fe4 N16 2.193(5) 1_556 ?
Fe4 N64 2.193(5) 1_556 ?
C1 N4 1.305(8) . ?
C1 N1 1.320(8) . ?
C1 H1 0.9500 . ?
C2 N8 1.303(8) . ?
C2 N5 1.316(8) . ?
C2 H2 0.9500 . ?
C3 N1 1.457(7) . ?
C3 N5 1.468(8) . ?
C3 H3A 0.9900 . ?
C3 H3B 0.9900 . ?
N1 N2 1.336(8) . ?
N2 N3 1.266(8) . ?
N3 N4 1.346(8) . ?
N5 N6 1.354(8) . ?
N6 N7 1.282(8) . ?
N7 N8 1.363(7) . ?
C4 N12 1.313(8) . ?
C4 N9 1.314(7) . ?
C4 H4 0.9500 . ?
C5 N16 1.309(7) . ?
C5 N13 1.321(7) . ?
C5 H5 0.9500 . ?
C6 N13 1.466(7) . ?
C6 N9 1.472(7) . ?
C6 H6A 0.9900 . ?
C6 H6B 0.9900 . ?
N9 N10 1.331(8) . ?
N10 N11 1.281(8) . ?
N11 N12 1.350(7) . ?
N13 N14 1.359(8) . ?
N14 N15 1.284(7) . ?
N15 N16 1.360(7) . ?
C7 N20 1.320(7) . ?
C7 N17 1.322(7) . ?
C7 H7 0.9500 . ?
C8 N24 1.311(8) . ?
C8 N21 1.336(8) . ?
C8 H8 0.9500 . ?
C9 N21 1.457(7) . ?
C9 N17 1.471(7) . ?
C9 H9B 0.9900 . ?
C9 H9A 0.9900 . ?
N17 N18 1.340(8) . ?
N18 N19 1.285(8) . ?
N19 N20 1.356(7) . ?
N21 N22 1.329(8) . ?
N22 N23 1.273(8) . ?
N23 N24 1.369(7) . ?
C10 N25 1.302(8) . ?
C10 N28 1.316(8) . ?
C10 H10 0.9500 . ?
C11 N32 1.310(8) . ?
C11 N29 1.330(8) . ?
C11 H11 0.9500 . ?
C12 N25 1.450(8) . ?
C12 N29 1.466(8) . ?
C12 H12A 0.9900 . ?
C12 H12B 0.9900 . ?
N25 N26 1.343(8) . ?
N26 N27 1.273(8) . ?
N27 N28 1.364(8) . ?
N29 N30 1.338(8) . ?
N30 N31 1.285(8) . ?
N31 N32 1.355(7) . ?
C13 N33 1.125(8) . ?
C13 C14 1.449(9) . ?
C14 C15 1.524(11) . ?
C14 H14A 0.9900 . ?
C14 H14B 0.9900 . ?
C15 C16 1.511(12) . ?
C15 H15B 0.9900 . ?
C15 H15A 0.9900 . ?
C16 C17 1.464(13) . ?
C16 H16A 0.9900 . ?
C16 H16B 0.9900 . ?
C17 N34 1.132(12) . ?
C18 N35 1.143(8) . ?
C18 C19 1.459(11) . ?
C19 C20 1.440(19) . ?
C19 C20A 1.96(8) . ?
C19 H19A 0.9900 . ?
C19 H19B 0.9900 . ?
C19 H19C 0.9900 . ?
C19 H19D 0.9900 . ?
C20 C21 1.54(2) . ?
C20 H20B 0.9900 . ?
C20 H20A 0.9900 . ?
C21 C22 1.49(2) . ?
C21 H21A 0.9900 . ?
C21 H21B 0.9900 . ?
C20A C21A 1.56(9) . ?
C20A H20C 0.9900 . ?
C20A H20D 0.9900 . ?
C21A C22 1.54(7) . ?
C21A H21C 0.9900 . ?
C21A H21D 0.9900 . ?
C22 N36 1.114(14) . ?
C23 N40 1.307(8) . ?
C23 N37 1.309(8) . ?
C23 N38 1.97(8) . ?
C23 H23 0.9500 . ?
C24 N44 1.309(8) . ?
C24 N41 1.338(7) . ?
C24 H24 0.9500 . ?
C25 N41 1.456(7) . ?
C25 N37 1.466(8) . ?
C25 H25B 0.9900 . ?
C25 H25A 0.9900 . ?
N37 N38 1.14(9) . ?
N37 N38A 1.371(15) . ?
N38 N39 1.80(14) . ?
N39 N40 1.61(9) . ?
N38A N39A 1.250(16) . ?
N39A N40 1.315(13) . ?
N41 N42 1.330(8) . ?
N42 N43 1.277(8) . ?
N43 N44 1.365(8) . ?
C26 N48 1.304(7) . ?
C26 N45 1.327(7) . ?
C26 H26 0.9500 . ?
C27 N52 1.296(8) . ?
C27 N49 1.329(8) . ?
C27 H27 0.9500 . ?
C28 N45 1.461(8) . ?
C28 N49 1.478(8) . ?
C28 H28A 0.9900 . ?
C28 H28B 0.9900 . ?
N45 N46 1.345(8) . ?
N46 N47 1.285(8) . ?
N47 N48 1.340(8) . ?
N49 N50 1.343(8) . ?
N50 N51 1.279(8) . ?
N51 N52 1.359(8) . ?
C29 N53 1.124(8) . ?
C29 C30 1.460(10) . ?
C30 C31 1.511(12) . ?
C30 H30A 0.9900 . ?
C30 H30B 0.9900 . ?
C31 C32 1.538(15) . ?
C31 H31A 0.9900 . ?
C31 H31B 0.9900 . ?
C32 C33 1.456(14) . ?
C32 H32A 0.9900 . ?
C32 H32B 0.9900 . ?
C33 N54 1.134(13) . ?
C34 N55 1.127(9) . ?
C34 C35 1.461(13) . ?
C34 C35A 1.62(3) . ?
C35 C36 1.485(19) . ?
C35 H35A 0.9900 . ?
C35 H35B 0.9900 . ?
C36 C37 1.656(17) . ?
C36 H36A 0.9900 . ?
C36 H36B 0.9900 . ?
C35A C36A 1.60(4) . ?
C35A H35C 0.9900 . ?
C35A H35D 0.9900 . ?
C36A C37 1.31(3) . ?
C36A H36C 0.9900 . ?
C36A H36D 0.9900 . ?
C37 C38 1.410(13) . ?
C37 H37A 0.9900 . ?
C37 H37B 0.9900 . ?
C37 H37C 0.9900 . ?
C37 H37D 0.9900 . ?
C38 N56A 1.14(5) . ?
C38 N56 1.17(2) . ?
C39 N60 1.313(8) . ?
C39 N57 1.324(8) . ?
C39 H39 0.9500 . ?
C40 N61 1.311(8) . ?
C40 N64 1.320(8) . ?
C40 H40 0.9500 . ?
C41 N61 1.454(8) . ?
C41 N57 1.461(8) . ?
C41 H41A 0.9900 . ?
C41 H41B 0.9900 . ?
N57 N58 1.347(8) . ?
N58 N59 1.277(8) . ?
N59 N60 1.359(8) . ?
N61 N62 1.347(8) . ?
N62 N63 1.286(8) . ?
N63 N64 1.348(8) . ?
C42 N68 1.313(8) . ?
C42 N65 1.318(8) . ?
C42 H42 0.9500 . ?
C43 N72 1.314(8) . ?
C43 N69 1.326(8) . ?
C43 H43 0.9500 . ?
C44 N69 1.440(8) . ?
C44 N65 1.470(8) . ?
C44 H44B 0.9900 . ?
C44 H44A 0.9900 . ?
N65 N66 1.338(8) . ?
N66 N67 1.286(8) . ?
N67 N68 1.358(8) . ?
N69 N70 1.350(8) . ?
N70 N71 1.291(8) . ?
N71 N72 1.359(8) . ?
C45 N73 1.134(8) . ?
C45 C46 1.473(9) . ?
C46 C47 1.529(11) . ?
C46 H46A 0.9900 . ?
C46 H46B 0.9900 . ?
C47 C48 1.511(12) . ?
C47 H47A 0.9900 . ?
C47 H47B 0.9900 . ?
C48 C49 1.472(12) . ?
C48 H48A 0.9900 . ?
C48 H48B 0.9900 . ?
C49 N74 1.132(11) . ?
C50 N75 1.128(8) . ?
C50 C51 1.450(10) . ?
C51 C52 1.496(17) . ?
C51 C52A 1.72(3) . ?
C51 H51A 0.9900 . ?
C51 H51B 0.9900 . ?
C51 H51C 0.9900 . ?
C51 H51D 0.9900 . ?
C52 C53 1.50(2) . ?
C52 H52B 0.9900 . ?
C52 H52A 0.9900 . ?
C52A C53A 1.50(4) . ?
C52A H52C 0.9900 . ?
C52A H52D 0.9900 . ?
C53 C54 1.44(2) . ?
C53 H53A 0.9900 . ?
C53 H53B 0.9900 . ?
C54 N76 1.19(3) . ?
C53A C54A 1.41(4) . ?
C53A H53C 0.9900 . ?
C53A H53D 0.9900 . ?
C54A N76A 1.10(6) . ?
C55 N77 1.143(8) . ?
C55 C56 1.469(9) . ?
C56 C57 1.527(11) . ?
C56 H56A 0.9900 . ?
C56 H56B 0.9900 . ?
C57 C58 1.490(12) . ?
C57 H57B 0.9900 . ?
C57 H57A 0.9900 . ?
C58 C59 1.471(12) . ?
C58 H58A 0.9900 . ?
C58 H58B 0.9900 . ?
C59 N78 1.154(11) . ?
C60 N79 1.129(8) . ?
C60 C61 1.453(11) . ?
C61 C62 1.512(19) . ?
C61 H61A 0.9900 . ?
C61 H61B 0.9900 . ?
C62 C63 1.50(3) . ?
C62 H62A 0.9900 . ?
C62 H62B 0.9900 . ?
C63 C64 1.472(18) . ?
C63 H63A 0.9900 . ?
C63 H63B 0.9900 . ?
C64 N80 1.128(15) . ?
C65 N81 1.101(13) . ?
C65 C66 1.478(18) . ?
C66 C67 1.365(17) . ?
C66 H66A 0.9900 . ?
C66 H66B 0.9900 . ?
C67 C68 1.544(17) . ?
C67 H67A 0.9900 . ?
C67 H67B 0.9900 . ?
C68 C69 1.391(17) . ?
C68 H68A 0.9900 . ?
C68 H68B 0.9900 . ?
C69 N82 1.140(14) . ?
C70 N83 1.06(3) . ?
C70 C71 1.46(3) . ?
C71 C72 1.47(3) . ?
C71 H71A 0.9900 . ?
C71 H71B 0.9900 . ?
C72 C73 1.69(4) . ?
C72 H72A 0.9900 . ?
C72 H72B 0.9900 . ?
C73 C74 1.51(3) . ?
C73 H73B 0.9900 . ?
C73 H73A 0.9900 . ?
C70A N83 1.22(3) . ?
C70A C71A 1.52(3) . ?
C71A C72A 1.43(3) . ?
C71A H71C 0.9900 . ?
C71A H71D 0.9900 . ?
C72A C73A 1.35(3) . ?
C72A H72C 0.9900 . ?
C72A H72D 0.9900 . ?
C73A C74 1.47(3) . ?
C73A H73C 0.9900 . ?
C73A H73D 0.9900 . ?
C74 N84 1.084(11) . ?
C75 N85 1.135(12) . ?
C75 C76 1.428(14) . ?
C76 C77 1.548(15) . ?
C76 H76A 0.9900 . ?
C76 H76B 0.9900 . ?
C77 C78 1.460(13) . ?
C77 H77A 0.9900 . ?
C77 H77B 0.9900 . ?
C78 C79 1.475(15) . ?
C78 H78B 0.9900 . ?
C78 H78A 0.9900 . ?
C79 N86 1.110(12) . ?
C80 N87 1.24(4) . ?
C80 C81 1.35(3) . ?
C81 C82 1.48(5) . ?
C81 H81A 0.9900 . ?
C81 H81B 0.9900 . ?
C82 C83 1.21(8) . ?
C82 H82A 0.9900 . ?
C82 H82B 0.9900 . ?
C83 C84 1.60(5) . ?
C83 H83A 0.9900 . ?
C83 H83B 0.9900 . ?
C84 N88 1.01(6) . ?
C80A N87A 0.70(12) . ?
C80A C81A 1.58(8) . ?
C81A C82A 1.56(4) . ?
C81A H81D 0.9900 . ?
C81A H81C 0.9900 . ?
C82A C83A 1.50(4) . ?
C82A H82C 0.9900 . ?
C82A H82D 0.9900 . ?
C83A C84A 1.43(4) . ?
C83A H83C 0.9900 . ?
C83A H83D 0.9900 . ?
C84A N88A 1.22(6) . ?
B1 F4 1.306(11) . ?
B1 F2 1.333(13) . ?
B1 F1 1.340(11) . ?
B1 F3 1.360(13) . ?
B2 F8 1.360(10) . ?
B2 F7 1.364(13) . ?
B2 F6 1.369(11) . ?
B2 F5 1.383(12) . ?
B3 F10A 1.21(3) . ?
B3 F12A 1.30(5) . ?
B3 F9 1.360(9) . ?
B3 F10 1.374(11) . ?
B3 F11 1.377(11) . ?
B3 F12 1.381(12) . ?
B3 F11A 1.43(3) . ?
B4 F13 1.4018(9) . ?
B4 F14 1.4018(9) . ?
B4 F15 1.4018(9) . ?
B4 F16 1.4019(9) . ?
B4A F13A 1.4016(9) . ?
B4A F16A 1.4018(9) . ?
B4A F15A 1.4018(9) . ?
B4A F14A 1.4019(9) . ?
B5 F19 1.311(11) . ?
B5 F17 1.314(11) . ?
B5 F18 1.358(14) . ?
B5 F20 1.367(14) . ?
B6 F23A 1.20(7) . ?
B6 F22A 1.21(4) . ?
B6 F21 1.337(10) . ?
B6 F24A 1.34(4) . ?
B6 F23 1.339(13) . ?
B6 F24 1.369(11) . ?
B6 F22 1.375(11) . ?
B7 F28 1.271(14) . ?
B7 F25 1.362(13) . ?
B7 F27 1.374(17) . ?
B7 F26 1.377(18) . ?
B8 F32A 1.24(3) . ?
B8 F31 1.271(14) . ?
B8 F30 1.278(16) . ?
B8 F32 1.286(13) . ?
B8 F30A 1.37(4) . ?
B8 F29 1.429(16) . ?
B8 F31A 1.47(3) . ?

loop_
_geom_torsion_atom_site_label_1
_geom_torsion_atom_site_label_2
_geom_torsion_atom_site_label_3
_geom_torsion_atom_site_label_4
_geom_torsion
_geom_torsion_site_symmetry_1
_geom_torsion_site_symmetry_2
_geom_torsion_site_symmetry_3
_geom_torsion_site_symmetry_4
_geom_torsion_publ_flag
N4 C1 N1 N2 0.0(8) . . . . ?
N4 C1 N1 C3 175.1(6) . . . . ?
N5 C3 N1 C1 103.3(7) . . . . ?
N5 C3 N1 N2 -82.1(8) . . . . ?
C1 N1 N2 N3 -0.8(9) . . . . ?
C3 N1 N2 N3 -176.5(6) . . . . ?
N1 N2 N3 N4 1.3(10) . . . . ?
N1 C1 N4 N3 0.8(7) . . . . ?
N1 C1 N4 Fe1 -177.6(4) . . . . ?
N2 N3 N4 C1 -1.3(9) . . . . ?
N2 N3 N4 Fe1 177.2(6) . . . . ?
N8 C2 N5 N6 0.9(7) . . . . ?
N8 C2 N5 C3 176.7(5) . . . . ?
N1 C3 N5 C2 93.0(7) . . . . ?
N1 C3 N5 N6 -91.7(7) . . . . ?
C2 N5 N6 N7 -0.5(7) . . . . ?
C3 N5 N6 N7 -176.7(6) . . . . ?
N5 N6 N7 N8 -0.1(8) . . . . ?
N5 C2 N8 N7 -0.9(7) . . . . ?
N5 C2 N8 Fe2 -179.1(4) . . . 1_554 ?
N6 N7 N8 C2 0.6(7) . . . . ?
N6 N7 N8 Fe2 178.9(5) . . . 1_554 ?
N12 C4 N9 N10 -1.5(7) . . . . ?
N12 C4 N9 C6 -176.3(6) . . . . ?
N13 C6 N9 C4 -100.9(7) . . . . ?
N13 C6 N9 N10 84.7(8) . . . . ?
C4 N9 N10 N11 1.4(8) . . . . ?
C6 N9 N10 N11 176.9(6) . . . . ?
N9 N10 N11 N12 -0.9(9) . . . . ?
N9 C4 N12 N11 0.9(7) . . . . ?
N9 C4 N12 Fe1 -179.9(4) . . . . ?
N10 N11 N12 C4 0.0(8) . . . . ?
N10 N11 N12 Fe1 -179.3(5) . . . . ?
N16 C5 N13 N14 -0.3(7) . . . . ?
N16 C5 N13 C6 -175.1(5) . . . . ?
N9 C6 N13 C5 -84.4(8) . . . . ?
N9 C6 N13 N14 101.3(7) . . . . ?
C5 N13 N14 N15 -0.1(7) . . . . ?
C6 N13 N14 N15 175.4(5) . . . . ?
N13 N14 N15 N16 0.5(7) . . . . ?
N13 C5 N16 N15 0.6(6) . . . . ?
N13 C5 N16 Fe4 175.0(4) . . . 1_554 ?
N14 N15 N16 C5 -0.6(7) . . . . ?
N14 N15 N16 Fe4 -175.4(4) . . . 1_554 ?
N20 C7 N17 N18 -0.1(7) . . . . ?
N20 C7 N17 C9 173.5(5) . . . . ?
N21 C9 N17 C7 91.8(7) . . . . ?
N21 C9 N17 N18 -95.2(7) . . . . ?
C7 N17 N18 N19 0.3(8) . . . . ?
C9 N17 N18 N19 -174.1(6) . . . . ?
N17 N18 N19 N20 -0.3(8) . . . . ?
N17 C7 N20 N19 -0.1(7) . . . . ?
N17 C7 N20 Fe1 -176.4(4) . . . . ?
N18 N19 N20 C7 0.2(8) . . . . ?
N18 N19 N20 Fe1 177.1(5) . . . . ?
N24 C8 N21 N22 0.9(7) . . . . ?
N24 C8 N21 C9 172.8(6) . . . . ?
N17 C9 N21 N22 -91.6(7) . . . . ?
N17 C9 N21 C8 97.2(7) . . . . ?
C8 N21 N22 N23 -1.7(8) . . . . ?
C9 N21 N22 N23 -174.6(6) . . . . ?
N21 N22 N23 N24 2.0(9) . . . . ?
N21 C8 N24 N23 0.3(7) . . . . ?
N21 C8 N24 Fe4 178.3(4) . . . 1_564 ?
N22 N23 N24 C8 -1.4(8) . . . . ?
N22 N23 N24 Fe4 -179.8(5) . . . 1_564 ?
N28 C10 N25 N26 -1.3(8) . . . . ?
N28 C10 N25 C12 -177.0(6) . . . . ?
N29 C12 N25 C10 -93.2(8) . . . . ?
N29 C12 N25 N26 91.6(8) . . . . ?
C10 N25 N26 N27 1.8(9) . . . . ?
C12 N25 N26 N27 178.1(6) . . . . ?
N25 N26 N27 N28 -1.7(9) . . . . ?
N25 C10 N28 N27 0.3(7) . . . . ?
N25 C10 N28 Fe1 -179.4(4) . . . . ?
N26 N27 N28 C10 0.9(8) . . . . ?
N26 N27 N28 Fe1 -179.4(5) . . . . ?
N32 C11 N29 N30 0.1(7) . . . . ?
N32 C11 N29 C12 -173.5(6) . . . . ?
N25 C12 N29 C11 -102.6(7) . . . . ?
N25 C12 N29 N30 84.5(8) . . . . ?
C11 N29 N30 N31 0.4(8) . . . . ?
C12 N29 N30 N31 174.7(6) . . . . ?
N29 N30 N31 N32 -0.7(9) . . . . ?
N29 C11 N32 N31 -0.5(7) . . . . ?
N29 C11 N32 Fe2 177.0(4) . . . . ?
N30 N31 N32 C11 0.8(8) . . . . ?
N30 N31 N32 Fe2 -176.9(5) . . . . ?
C13 C14 C15 C16 69.7(9) . . . . ?
C14 C15 C16 C17 65.9(9) . . . . ?
C18 C19 C20 C21 -59.5(17) . . . . ?
C19 C20 C21 C22 -63.0(19) . . . . ?
C19 C20A C21A C22 -68(4) . . . . ?
C20A C21A C22 N36 162(5) . . . . ?
N40 C23 N37 N38 30(7) . . . . ?
N40 C23 N37 N38A -1.8(11) . . . . ?
N40 C23 N37 C25 -173.8(6) . . . . ?
N38 C23 N37 C25 156(7) . . . . ?
N41 C25 N37 N38 62(8) . . . . ?
N41 C25 N37 C23 -92.0(8) . . . . ?
N41 C25 N37 N38A 96.8(12) . . . . ?
C23 N37 N38 N39 -41(10) . . . . ?
C25 N37 N38 N39 159(5) . . . . ?
C25 N37 N38 C23 -160(6) . . . . ?
N37 N38 N39 N40 32(9) . . . . ?
C23 N38 N39 N40 7(4) . . . . ?
C23 N37 N38A N39A 2.1(15) . . . . ?
C25 N37 N38A N39A 175.1(9) . . . . ?
N37 N38A N39A N40 -1.7(18) . . . . ?
N37 C23 N40 N39A 0.8(9) . . . . ?
N37 C23 N40 N39 -5(5) . . . . ?
N38 C23 N40 N39 11(6) . . . . ?
N37 C23 N40 Fe2 179.2(4) . . . . ?
N38 C23 N40 Fe2 -165(4) . . . . ?
N38A N39A N40 C23 0.6(15) . . . . ?
N38A N39A N40 Fe2 -178.0(11) . . . . ?
N38 N39 N40 C23 -12(7) . . . . ?
N38 N39 N40 Fe2 164(4) . . . . ?
N44 C24 N41 N42 0.2(7) . . . . ?
N44 C24 N41 C25 -173.4(6) . . . . ?
N37 C25 N41 N42 90.3(8) . . . . ?
N37 C25 N41 C24 -96.9(7) . . . . ?
C24 N41 N42 N43 -1.0(9) . . . . ?
C25 N41 N42 N43 173.3(7) . . . . ?
N41 N42 N43 N44 1.5(10) . . . . ?
N41 C24 N44 N43 0.7(7) . . . . ?
N41 C24 N44 Fe3 178.8(4) . . . . ?
N42 N43 N44 C24 -1.3(9) . . . . ?
N42 N43 N44 Fe3 -179.7(6) . . . . ?
N48 C26 N45 N46 -0.2(8) . . . . ?
N48 C26 N45 C28 176.3(6) . . . . ?
N49 C28 N45 C26 100.2(8) . . . . ?
N49 C28 N45 N46 -83.7(8) . . . . ?
C26 N45 N46 N47 0.1(9) . . . . ?
C28 N45 N46 N47 -176.8(7) . . . . ?
N45 N46 N47 N48 0.1(10) . . . . ?
N45 C26 N48 N47 0.2(7) . . . . ?
N45 C26 N48 Fe2 -178.8(4) . . . . ?
N46 N47 N48 C26 -0.2(9) . . . . ?
N46 N47 N48 Fe2 179.0(6) . . . . ?
N52 C27 N49 N50 0.2(8) . . . . ?
N52 C27 N49 C28 174.7(6) . . . . ?
N45 C28 N49 C27 86.5(8) . . . . ?
N45 C28 N49 N50 -99.6(7) . . . . ?
C27 N49 N50 N51 -0.1(8) . . . . ?
C28 N49 N50 N51 -175.2(6) . . . . ?
N49 N50 N51 N52 0.0(8) . . . . ?
N49 C27 N52 N51 -0.2(7) . . . . ?
N49 C27 N52 Fe3 -176.0(4) . . . 1_565 ?
N50 N51 N52 C27 0.1(8) . . . . ?
N50 N51 N52 Fe3 176.3(5) . . . 1_565 ?
C29 C30 C31 C32 -68.3(10) . . . . ?
C30 C31 C32 C33 -65.8(11) . . . . ?
C34 C35 C36 C37 74.3(18) . . . . ?
N55 C34 C35A C36A 123(2) . . . . ?
C34 C35A C36A C37 -87(3) . . . . ?
C35A C36A C37 C38 -78(2) . . . . ?
C35 C36 C37 C38 -168.8(13) . . . . ?
C36A C37 C38 N56A -90(6) . . . . ?
C35A C34 N55 Fe2 -48(5) . . . . ?
N60 C39 N57 N58 -0.6(7) . . . . ?
N60 C39 N57 C41 -174.3(5) . . . . ?
N61 C41 N57 C39 -91.1(8) . . . . ?
N61 C41 N57 N58 95.8(7) . . . . ?
C39 N57 N58 N59 1.3(8) . . . . ?
C41 N57 N58 N59 175.6(6) . . . . ?
N57 N58 N59 N60 -1.4(8) . . . . ?
N57 C39 N60 N59 -0.2(7) . . . . ?
N57 C39 N60 Fe3 174.3(4) . . . . ?
N58 N59 N60 C39 1.1(8) . . . . ?
N58 N59 N60 Fe3 -173.6(5) . . . . ?
N64 C40 N61 N62 0.0(8) . . . . ?
N64 C40 N61 C41 -177.2(6) . . . . ?
N57 C41 N61 C40 -99.7(8) . . . . ?
N57 C41 N61 N62 83.4(8) . . . . ?
C40 N61 N62 N63 0.1(9) . . . . ?
C41 N61 N62 N63 177.6(6) . . . . ?
N61 N62 N63 N64 -0.1(9) . . . . ?
N61 C40 N64 N63 -0.1(7) . . . . ?
N61 C40 N64 Fe4 -179.9(4) . . . 1_554 ?
N62 N63 N64 C40 0.1(9) . . . . ?
N62 N63 N64 Fe4 179.9(5) . . . 1_554 ?
N68 C42 N65 N66 0.8(7) . . . . ?
N68 C42 N65 C44 175.2(6) . . . . ?
N69 C44 N65 C42 102.4(7) . . . . ?
N69 C44 N65 N66 -83.8(8) . . . . ?
C42 N65 N66 N67 -1.4(8) . . . . ?
C44 N65 N66 N67 -176.4(6) . . . . ?
N65 N66 N67 N68 1.4(9) . . . . ?
N65 C42 N68 N67 0.1(7) . . . . ?
N65 C42 N68 Fe3 -177.7(4) . . . . ?
N66 N67 N68 C42 -0.9(8) . . . . ?
N66 N67 N68 Fe3 177.0(5) . . . . ?
N72 C43 N69 N70 1.3(7) . . . . ?
N72 C43 N69 C44 174.5(5) . . . . ?
N65 C44 N69 C43 90.5(8) . . . . ?
N65 C44 N69 N70 -96.9(7) . . . . ?
C43 N69 N70 N71 -0.8(8) . . . . ?
C44 N69 N70 N71 -174.9(6) . . . . ?
N69 N70 N71 N72 0.1(8) . . . . ?
N69 C43 N72 N71 -1.2(7) . . . . ?
N69 C43 N72 Fe4 -177.0(4) . . . . ?
N70 N71 N72 C43 0.7(8) . . . . ?
N70 N71 N72 Fe4 176.8(5) . . . . ?
C45 C46 C47 C48 -72.9(9) . . . . ?
C46 C47 C48 C49 -60.9(9) . . . . ?
C50 C51 C52 C53 -73.7(16) . . . . ?
C50 C51 C52A C53A 174(2) . . . . ?
C51 C52 C53 C54 179.5(14) . . . . ?
C51 C52A C53A C54A 180(3) . . . . ?
C52A C53A C54A N76A -81(17) . . . . ?
C55 C56 C57 C58 74.7(8) . . . . ?
C56 C57 C58 C59 63.1(9) . . . . ?
C60 C61 C62 C63 58.4(13) . . . . ?
C61 C62 C63 C64 61.9(16) . . . . ?
C65 C66 C67 C68 -173.5(15) . . . . ?
C66 C67 C68 C69 -171.1(14) . . . . ?
N83 C70 C71 C72 22(18) . . . . ?
C70 C71 C72 C73 162(2) . . . . ?
C71 C72 C73 C74 161(2) . . . . ?
C70A C71A C72A C73A 163(3) . . . . ?
C71A C72A C73A C74 -21(5) . . . . ?
C72A C73A C74 N84 -111(6) . . . . ?
C72 C73 C74 N84 113(5) . . . . ?
C75 C76 C77 C78 -175.2(9) . . . . ?
C76 C77 C78 C79 -179.9(9) . . . . ?
C80 C81 C82 C83 83(9) . . . . ?
C81 C82 C83 C84 170(4) . . . . ?
C80A C81A C82A C83A -151(3) . . . . ?
C81A C82A C83A C84A -150(3) . . . . ?
